data_4345540
loop_
_publ_author_name
'Nurdin, Lucie'
'Spasyuk, Denis M.'
'Piers, Warren E.'
'Maron, Laurent'

_publ_section_title
;
 Reactions of Neutral Cobalt(II) Complexes of a Dianionic Tetrapodal
 Pentadentate Ligand: Cobalt(III) Amides from Imido Radicals.
;
_journal_name_full 'Inorganic chemistry'
_journal_paper_doi 10.1021/acs.inorgchem.7b00174
_journal_year 2017
_chemical_formula_moiety 'C29 H25 B2 Co N9, C6 H6'
_chemical_formula_sum 'C35 H31 B2 Co N9'
_chemical_formula_weight 658.24
_space_group_crystal_system monoclinic
_space_group_IT_number 4
_space_group_name_Hall 'P 2yb'
_space_group_name_H-M_alt 'P 1 21 1'
_symmetry_space_group_name_Hall 'P 2yb'
_symmetry_space_group_name_H-M 'P 1 21 1'
_atom_sites_solution_hydrogens geom
_audit_creation_method SHELXL-2016/5
_cell_angle_alpha 90
_cell_angle_beta 99.64(5)
_cell_angle_gamma 90
_cell_formula_units_Z 8
_cell_length_a 13.846(3)
_cell_length_b 14.677(3)
_cell_length_c 30.879(6)
_cell_measurement_reflns_used 14780
_cell_measurement_temperature 100
_cell_measurement_theta_max 30.034
_cell_measurement_theta_min 0.998
_cell_volume 6187(2)
_computing_cell_refinement 'Bruker SAINT'
_computing_data_collection 'Bruker APEX2'
_computing_data_reduction 'Bruker SAINT, SADABS and XPREP'
_computing_molecular_graphics 'Bruker SHELXTL'
_computing_publication_material 'LinXTL v. 5.8.9 (Spasyuk, 2009)'
_computing_structure_refinement 'SHELXL-2014 (Sheldrick 2014)'
_computing_structure_solution 'SHELXS-97 (Sheldrick 2008)'
_diffrn_ambient_temperature 100(2)
_diffrn_measured_fraction_theta_full 0.986
_diffrn_measured_fraction_theta_max 0.986
_diffrn_measurement_device_type 'Bruker APEX-II CCD'
_diffrn_measurement_method '\w & \p scans'
_diffrn_radiation_type MoK\a
_diffrn_radiation_wavelength 0.71073
_diffrn_reflns_av_R_equivalents 0.0473
_diffrn_reflns_av_unetI/netI 0.0629
_diffrn_reflns_Laue_measured_fraction_full 0.986
_diffrn_reflns_Laue_measured_fraction_max 0.986
_diffrn_reflns_limit_h_max 16
_diffrn_reflns_limit_h_min -16
_diffrn_reflns_limit_k_max 16
_diffrn_reflns_limit_k_min -17
_diffrn_reflns_limit_l_max 36
_diffrn_reflns_limit_l_min -36
_diffrn_reflns_number 20479
_diffrn_reflns_point_group_measured_fraction_full 0.988
_diffrn_reflns_point_group_measured_fraction_max 0.988
_diffrn_reflns_theta_full 24.999
_diffrn_reflns_theta_max 24.999
_diffrn_reflns_theta_min 1.492
_diffrn_source 'Fine focused sealed X-Ray tube'
_exptl_absorpt_coefficient_mu 0.598
_exptl_absorpt_correction_T_max 0.953
_exptl_absorpt_correction_T_min 0.892
_exptl_absorpt_correction_type multi-scan
_exptl_absorpt_process_details 'ScalePACK (Otwinowski & Minor, 1997)'
_exptl_crystal_colour Red
_exptl_crystal_density_diffrn 1.413
_exptl_crystal_density_method 'not measured'
_exptl_crystal_description plate
_exptl_crystal_F_000 2728
_exptl_crystal_size_max 0.220
_exptl_crystal_size_mid 0.16
_exptl_crystal_size_min 0.08
_refine_diff_density_max 0.671
_refine_diff_density_min -0.335
_refine_diff_density_rms 0.066
_refine_ls_abs_structure_details
;
 Refined as an inversion twin.
;
_refine_ls_abs_structure_Flack 0.14(2)
_refine_ls_extinction_method none
_refine_ls_goodness_of_fit_ref 1.173
_refine_ls_hydrogen_treatment constr
_refine_ls_matrix_type full
_refine_ls_number_parameters 1756
_refine_ls_number_reflns 20479
_refine_ls_number_restraints 2239
_refine_ls_restrained_S_all 1.115
_refine_ls_R_factor_all 0.0768
_refine_ls_R_factor_gt 0.0660
_refine_ls_shift/su_max 0.000
_refine_ls_shift/su_mean 0.000
_refine_ls_structure_factor_coef Fsqd
_refine_ls_weighting_details 'w=1/[\s^2^(Fo^2^)+(0.0162P)^2^+8.7078P] where P=(Fo^2^+2Fc^2^)/3'
_refine_ls_weighting_scheme calc
_refine_ls_wR_factor_gt 0.1356
_refine_ls_wR_factor_ref 0.1427
_reflns_Friedel_coverage 0.921
_reflns_Friedel_fraction_full 0.990
_reflns_Friedel_fraction_max 0.990
_reflns_number_gt 18090
_reflns_number_total 20479
_reflns_threshold_expression 'I > 2\s(I)'
_cod_data_source_file ic7b00174_si_002.cif
_cod_data_source_block 1
_cod_database_code 4345540
_shelx_shelxl_version_number 2016/5
_shelx_space_group_comment
;
The symmetry employed for this shelxl refinement is uniquely defined
by the following loop, which should always be used as a source of
symmetry information in preference to the above space-group names.
They are only intended as comments.
;

loop_
_space_group_symop_operation_xyz
'x, y, z'
'-x, y+1/2, -z'

loop_
_atom_site_label
_atom_site_type_symbol
_atom_site_fract_x
_atom_site_fract_y
_atom_site_fract_z
_atom_site_U_iso_or_equiv
_atom_site_adp_type
_atom_site_occupancy
_atom_site_site_symmetry_order
_atom_site_calc_flag
_atom_site_refinement_flags_posn
_atom_site_refinement_flags_adp
_atom_site_refinement_flags_occupancy
_atom_site_disorder_assembly
_atom_site_disorder_group
B1_1 B -0.2285(7) 0.7643(7) -0.3797(3) 0.040(2) Uani 1 1 d . . . . .
B2_1 B -0.4655(7) 0.5001(7) -0.3842(3) 0.041(2) Uani 1 1 d . . . . .
C1_1 C -0.3858(6) 0.5620(6) -0.3527(3) 0.0382(18) Uani 1 1 d . . . . .
C2_1 C -0.3512(6) 0.5458(6) -0.3087(3) 0.0378(19) Uani 1 1 d . . . . .
H2_1 H -0.379284 0.498204 -0.294065 0.045 Uiso 1 1 calc R U . . .
C3_1 C -0.2763(6) 0.5979(6) -0.2857(3) 0.040(2) Uani 1 1 d . . . . .
H3_1 H -0.251375 0.584753 -0.255835 0.048 Uiso 1 1 calc R U . . .
C4_1 C -0.2385(6) 0.6686(6) -0.3066(3) 0.0390(19) Uani 1 1 d . . . . .
H4_1 H -0.187423 0.704899 -0.291027 0.047 Uiso 1 1 calc R U . . .
C5_1 C -0.2745(6) 0.6876(6) -0.3508(3) 0.0380(18) Uani 1 1 d . . . . .
C6_1 C -0.4224(6) 0.8290(6) -0.4713(3) 0.041(2) Uani 1 1 d . . . . .
H6_1 H -0.470307 0.814975 -0.496229 0.049 Uiso 1 1 calc R U . . .
C7_1 C -0.3937(7) 0.9157(7) -0.4572(3) 0.047(2) Uani 1 1 d . . . . .
H7_1 H -0.418002 0.972156 -0.469595 0.057 Uiso 1 1 calc R U . . .
C8_1 C -0.3228(7) 0.9022(6) -0.4213(3) 0.043(2) Uani 1 1 d . . . . .
H8_1 H -0.287546 0.949297 -0.404418 0.052 Uiso 1 1 calc R U . . .
C9_1 C -0.1576(6) 0.5960(6) -0.4557(3) 0.041(2) Uani 1 1 d . . . . .
H9_1 H -0.173146 0.548520 -0.476599 0.049 Uiso 1 1 calc R U . . .
C10_1 C -0.0636(6) 0.6251(7) -0.4394(3) 0.0430(19) Uani 1 1 d . . . . .
H10_1 H -0.003809 0.602773 -0.446518 0.052 Uiso 1 1 calc R U . . .
C11_1 C -0.0762(6) 0.6935(6) -0.4105(3) 0.0412(19) Uani 1 1 d . . . . .
H11_1 H -0.025007 0.727096 -0.393270 0.049 Uiso 1 1 calc R U . . .
C12_1 C -0.1626(6) 0.8420(6) -0.3526(3) 0.0409(19) Uani 1 1 d . . . . .
C13_1 C -0.1830(6) 0.8734(6) -0.3126(3) 0.044(2) Uani 1 1 d . . . . .
H13_1 H -0.235081 0.846179 -0.300719 0.053 Uiso 1 1 calc R U . . .
C14_1 C -0.1295(7) 0.9435(6) -0.2892(3) 0.049(2) Uani 1 1 d . . . . .
H14_1 H -0.143861 0.962044 -0.261535 0.058 Uiso 1 1 calc R U . . .
C15_1 C -0.0560(7) 0.9855(6) -0.3067(3) 0.050(2) Uani 1 1 d . . . . .
H15_1 H -0.018637 1.032423 -0.290562 0.060 Uiso 1 1 calc R U . . .
C16_1 C -0.0359(6) 0.9602(6) -0.3473(3) 0.049(2) Uani 1 1 d . . . . .
H16_1 H 0.013945 0.990125 -0.359672 0.059 Uiso 1 1 calc R U . . .
C17_1 C -0.0907(7) 0.8896(6) -0.3699(3) 0.048(2) Uani 1 1 d . . . . .
H17_1 H -0.078388 0.873446 -0.398309 0.058 Uiso 1 1 calc R U . . .
C18_1 C -0.5861(6) 0.6677(6) -0.4639(3) 0.042(2) Uani 1 1 d . . . . .
H18_1 H -0.585262 0.714397 -0.485094 0.050 Uiso 1 1 calc R U . . .
C19_1 C -0.6704(6) 0.6345(7) -0.4503(3) 0.045(2) Uani 1 1 d . . . . .
H19_1 H -0.736211 0.653561 -0.459592 0.054 Uiso 1 1 calc R U . . .
C20_1 C -0.6367(6) 0.5685(6) -0.4206(3) 0.0419(19) Uani 1 1 d . . . . .
H20_1 H -0.676346 0.531628 -0.405418 0.050 Uiso 1 1 calc R U . . .
C21_1 C -0.3243(6) 0.4420(6) -0.4705(3) 0.042(2) Uani 1 1 d . . . . .
H21_1 H -0.294876 0.458210 -0.495110 0.050 Uiso 1 1 calc R U . . .
C22_1 C -0.3282(6) 0.3541(6) -0.4542(3) 0.042(2) Uani 1 1 d . . . . .
H22_1 H -0.302110 0.300134 -0.464712 0.051 Uiso 1 1 calc R U . . .
C23_1 C -0.3777(6) 0.3623(6) -0.4198(3) 0.039(2) Uani 1 1 d . . . . .
H23_1 H -0.391717 0.313835 -0.401403 0.047 Uiso 1 1 calc R U . . .
C24_1 C -0.5322(6) 0.4325(6) -0.3611(3) 0.042(2) Uani 1 1 d . . . . .
C25_1 C -0.5612(6) 0.4514(6) -0.3207(3) 0.041(2) Uani 1 1 d . . . . .
H25_1 H -0.537433 0.505244 -0.305425 0.049 Uiso 1 1 calc R U . . .
C26_1 C -0.6222(6) 0.3957(6) -0.3022(3) 0.044(2) Uani 1 1 d . . . . .
H26_1 H -0.639515 0.411271 -0.274641 0.053 Uiso 1 1 calc R U . . .
C27_1 C -0.6588(7) 0.3174(6) -0.3231(3) 0.047(2) Uani 1 1 d . . . . .
H27_1 H -0.698595 0.277244 -0.309574 0.056 Uiso 1 1 calc R U . . .
C28_1 C -0.6370(6) 0.2978(6) -0.3640(3) 0.042(2) Uani 1 1 d . . . . .
H28_1 H -0.664634 0.245694 -0.379587 0.050 Uiso 1 1 calc R U . . .
C29_1 C -0.5751(6) 0.3541(6) -0.3820(3) 0.042(2) Uani 1 1 d . . . . .
H29_1 H -0.560498 0.339057 -0.410182 0.051 Uiso 1 1 calc R U . . .
Co1_1 Co -0.36733(8) 0.63420(8) -0.44144(4) 0.0371(3) Uani 1 1 d . . . . .
N1_1 N -0.3448(5) 0.6318(5) -0.3728(2) 0.0368(14) Uani 1 1 d . . . . .
N2_1 N -0.3709(5) 0.7667(6) -0.4439(2) 0.0378(17) Uani 1 1 d . . . . .
N3_1 N -0.3103(5) 0.8140(5) -0.4135(3) 0.0408(17) Uani 1 1 d . . . . .
N4_1 N -0.2229(5) 0.6432(5) -0.4383(2) 0.0385(16) Uani 1 1 d . . . . .
N5_1 N -0.1720(5) 0.7053(5) -0.4107(2) 0.0394(16) Uani 1 1 d . . . . .
N6_1 N -0.5069(5) 0.6252(6) -0.4431(2) 0.0395(15) Uani 1 1 d . . . . .
N7_1 N -0.5384(5) 0.5634(5) -0.4162(2) 0.0380(15) Uani 1 1 d . . . . .
N8_1 N -0.3676(5) 0.5006(6) -0.4467(2) 0.0396(17) Uani 1 1 d . . . . .
N9_1 N -0.4036(5) 0.4496(5) -0.4159(3) 0.0414(17) Uani 1 1 d . . . . .
B1_2 B 0.2875(7) -0.0083(7) -0.3834(3) 0.037(2) Uani 1 1 d . . . . .
B2_2 B 0.0536(7) 0.2552(7) -0.3883(3) 0.038(2) Uani 1 1 d . . . . .
C1_2 C 0.1181(6) 0.1827(6) -0.3565(3) 0.0358(17) Uani 1 1 d . . . . .
C2_2 C 0.1146(5) 0.1691(5) -0.3124(3) 0.0377(17) Uani 1 1 d . . . . .
H2_2 H 0.073164 0.206365 -0.298277 0.045 Uiso 1 1 calc R U . . .
C3_2 C 0.1703(6) 0.1024(5) -0.2888(3) 0.0419(19) Uani 1 1 d . . . . .
H3_2 H 0.167949 0.094399 -0.258477 0.050 Uiso 1 1 calc R U . . .
C4_2 C 0.2290(6) 0.0478(6) -0.3091(3) 0.0389(18) Uani 1 1 d . . . . .
H4_2 H 0.269465 0.003130 -0.292786 0.047 Uiso 1 1 calc R U . . .
C5_2 C 0.2290(5) 0.0581(6) -0.3537(3) 0.0339(16) Uani 1 1 d . . . . .
C6_2 C 0.3559(6) 0.1594(6) -0.4613(3) 0.0394(19) Uani 1 1 d . . . . .
H6_2 H 0.341320 0.206230 -0.482602 0.047 Uiso 1 1 calc R U . . .
C7_2 C 0.4496(6) 0.1281(7) -0.4442(3) 0.047(2) Uani 1 1 d . . . . .
H7_2 H 0.510100 0.149064 -0.451145 0.056 Uiso 1 1 calc R U . . .
C8_2 C 0.4359(6) 0.0612(6) -0.4154(3) 0.0409(19) Uani 1 1 d . . . . .
H8_2 H 0.486310 0.026146 -0.398424 0.049 Uiso 1 1 calc R U . . .
C9_2 C 0.0899(6) -0.0750(7) -0.4712(3) 0.041(2) Uani 1 1 d . . . . .
H9_2 H 0.043669 -0.061665 -0.496767 0.049 Uiso 1 1 calc R U . . .
C10_2 C 0.1082(6) -0.1606(7) -0.4539(3) 0.046(2) Uani 1 1 d . . . . .
H10_2 H 0.077178 -0.215847 -0.464513 0.055 Uiso 1 1 calc R U . . .
C11_2 C 0.1807(7) -0.1497(6) -0.4180(3) 0.042(2) Uani 1 1 d . . . . .
H11_2 H 0.208892 -0.196792 -0.398788 0.051 Uiso 1 1 calc R U . . .
C12_2 C 0.3738(6) -0.0750(6) -0.3587(3) 0.0383(18) Uani 1 1 d . . . . .
C13_2 C 0.4306(6) -0.0508(6) -0.3191(3) 0.0448(19) Uani 1 1 d . . . . .
H13_2 H 0.414801 0.002700 -0.304465 0.054 Uiso 1 1 calc R U . . .
C14_2 C 0.5103(6) -0.1032(6) -0.3003(3) 0.047(2) Uani 1 1 d . . . . .
H14_2 H 0.547070 -0.086142 -0.272678 0.056 Uiso 1 1 calc R U . . .
C15_2 C 0.5363(6) -0.1803(6) -0.3216(3) 0.047(2) Uani 1 1 d . . . . .
H15_2 H 0.589848 -0.217268 -0.308763 0.057 Uiso 1 1 calc R U . . .
C16_2 C 0.4818(7) -0.2017(6) -0.3621(3) 0.045(2) Uani 1 1 d . . . . .
H16_2 H 0.499430 -0.253316 -0.377625 0.054 Uiso 1 1 calc R U . . .
C17_2 C 0.4031(6) -0.1501(6) -0.3804(3) 0.0386(19) Uani 1 1 d . . . . .
H17_2 H 0.367833 -0.166196 -0.408447 0.046 Uiso 1 1 calc R U . . .
C18_2 C 0.1861(6) 0.3109(6) -0.4788(3) 0.0397(19) Uani 1 1 d . . . . .
H18_2 H 0.213728 0.294550 -0.503906 0.048 Uiso 1 1 calc R U . . .
C19_2 C 0.1754(6) 0.3999(6) -0.4640(3) 0.044(2) Uani 1 1 d . . . . .
H19_2 H 0.195286 0.454825 -0.476233 0.053 Uiso 1 1 calc R U . . .
C20_2 C 0.1303(7) 0.3909(6) -0.4282(3) 0.044(2) Uani 1 1 d . . . . .
H20_2 H 0.112225 0.439815 -0.411065 0.053 Uiso 1 1 calc R U . . .
C21_2 C -0.0697(6) 0.0831(7) -0.4632(3) 0.045(2) Uani 1 1 d . . . . .
H21_2 H -0.069215 0.035055 -0.483800 0.054 Uiso 1 1 calc R U . . .
C22_2 C -0.1517(6) 0.1134(7) -0.4478(3) 0.048(2) Uani 1 1 d . . . . .
H22_2 H -0.216606 0.090520 -0.455018 0.058 Uiso 1 1 calc R U . . .
C23_2 C -0.1199(6) 0.1838(7) -0.4198(3) 0.042(2) Uani 1 1 d . . . . .
H23_2 H -0.159637 0.218434 -0.403676 0.051 Uiso 1 1 calc R U . . .
C24_2 C 0.0049(6) 0.3365(6) -0.3640(3) 0.0414(18) Uani 1 1 d . . . . .
C25_2 C 0.0527(6) 0.3708(6) -0.3239(3) 0.048(2) Uani 1 1 d . . . . .
H25_2 H 0.114525 0.346077 -0.311440 0.057 Uiso 1 1 calc R U . . .
C26_2 C 0.0134(7) 0.4391(6) -0.3019(3) 0.058(2) Uani 1 1 d . . . . .
H26_2 H 0.047365 0.459187 -0.274294 0.069 Uiso 1 1 calc R U . . .
C27_2 C -0.0760(7) 0.4796(6) -0.3197(3) 0.059(2) Uani 1 1 d . . . . .
H27_2 H -0.104555 0.525523 -0.304217 0.071 Uiso 1 1 calc R U . . .
C28_2 C -0.1208(7) 0.4504(7) -0.3603(4) 0.052(2) Uani 1 1 d . . . . .
H28_2 H -0.180471 0.478077 -0.373610 0.062 Uiso 1 1 calc R U . . .
C29_2 C -0.0814(7) 0.3820(6) -0.3823(3) 0.044(2) Uani 1 1 d . . . . .
H29_2 H -0.113529 0.365138 -0.410827 0.053 Uiso 1 1 calc R U . . .
Co1_2 Co 0.14990(8) 0.12126(8) -0.44518(4) 0.0375(3) Uani 1 1 d . . . . .
N1_2 N 0.1746(4) 0.1250(5) -0.3765(2) 0.0364(14) Uani 1 1 d . . . . .
N2_2 N 0.2901(5) 0.1135(5) -0.4431(2) 0.0385(16) Uani 1 1 d . . . . .
N3_2 N 0.3404(5) 0.0528(5) -0.4147(2) 0.0351(15) Uani 1 1 d . . . . .
N4_2 N 0.1467(5) -0.0123(6) -0.4470(2) 0.0386(17) Uani 1 1 d . . . . .
N5_2 N 0.2047(5) -0.0612(5) -0.4147(2) 0.0378(16) Uani 1 1 d . . . . .
N6_2 N 0.1511(5) 0.2525(6) -0.4520(3) 0.0384(17) Uani 1 1 d . . . . .
N7_2 N 0.1153(5) 0.3015(5) -0.4209(2) 0.0394(16) Uani 1 1 d . . . . .
N8_2 N 0.0084(5) 0.1304(6) -0.4454(2) 0.0394(15) Uani 1 1 d . . . . .
N9_2 N -0.0240(5) 0.1957(5) -0.4189(2) 0.0382(15) Uani 1 1 d . . . . .
B1_3 B -0.0435(7) 0.2078(7) -0.1167(3) 0.035(2) Uani 1 1 d . . . . .
B2_3 B -0.2857(7) -0.0484(7) -0.1168(3) 0.040(2) Uani 1 1 d . . . . .
C1_3 C -0.2363(6) 0.0233(6) -0.1474(3) 0.0375(18) Uani 1 1 d . . . . .
C2_3 C -0.2716(6) 0.0379(6) -0.1915(3) 0.042(2) Uani 1 1 d . . . . .
H2_3 H -0.321565 -0.000408 -0.206477 0.050 Uiso 1 1 calc R U . . .
C3_3 C -0.2347(6) 0.1081(6) -0.2138(3) 0.041(2) Uani 1 1 d . . . . .
H3_3 H -0.259898 0.119439 -0.243882 0.050 Uiso 1 1 calc R U . . .
C4_3 C -0.1598(6) 0.1615(6) -0.1913(3) 0.0390(19) Uani 1 1 d . . . . .
H4_3 H -0.132034 0.208820 -0.206270 0.047 Uiso 1 1 calc R U . . .
C5_3 C -0.1256(5) 0.1460(5) -0.1471(3) 0.0340(17) Uani 1 1 d . U . . .
C6_3 C 0.0774(6) 0.0452(7) -0.0342(3) 0.041(2) Uani 1 1 d . . . . .
H6_3 H 0.076823 0.001392 -0.011533 0.049 Uiso 1 1 calc R U . . .
C7_3 C 0.1603(6) 0.0751(7) -0.0496(3) 0.042(2) Uani 1 1 d . . . . .
H7_3 H 0.225988 0.056268 -0.039894 0.051 Uiso 1 1 calc R U . . .
C8_3 C 0.1274(6) 0.1382(7) -0.0819(3) 0.044(2) Uani 1 1 d . . . . .
H8_3 H 0.167108 0.170862 -0.098905 0.052 Uiso 1 1 calc R U . . .
C9_3 C -0.1760(6) 0.2752(7) -0.0286(3) 0.043(2) Uani 1 1 d . . . . .
H9_3 H -0.204175 0.260673 -0.003473 0.051 Uiso 1 1 calc R U . . .
C10_3 C -0.1686(6) 0.3616(7) -0.0446(3) 0.042(2) Uani 1 1 d . . . . .
H10_3 H -0.190999 0.416665 -0.033454 0.051 Uiso 1 1 calc R U . . .
C11_3 C -0.1212(7) 0.3512(7) -0.0806(3) 0.045(2) Uani 1 1 d . . . . .
H11_3 H -0.105763 0.398765 -0.099124 0.054 Uiso 1 1 calc R U . . .
C12_3 C 0.0245(6) 0.2726(6) -0.1415(3) 0.041(2) Uani 1 1 d . . . . .
C13_3 C 0.0507(6) 0.2449(6) -0.1817(3) 0.043(2) Uani 1 1 d . . . . .
H13_3 H 0.023353 0.190660 -0.195437 0.052 Uiso 1 1 calc R U . . .
C14_3 C 0.1155(7) 0.2953(7) -0.2014(3) 0.050(2) Uani 1 1 d . . . . .
H14_3 H 0.130599 0.275810 -0.228792 0.060 Uiso 1 1 calc R U . . .
C15_3 C 0.1582(7) 0.3723(6) -0.1824(3) 0.049(2) Uani 1 1 d . . . . .
H15_3 H 0.201339 0.407053 -0.196759 0.058 Uiso 1 1 calc R U . . .
C16_3 C 0.1380(6) 0.3992(6) -0.1420(3) 0.047(2) Uani 1 1 d . . . . .
H16_3 H 0.168867 0.451699 -0.128008 0.056 Uiso 1 1 calc R U . . .
C17_3 C 0.0721(6) 0.3490(7) -0.1217(3) 0.045(2) Uani 1 1 d . . . . .
H17_3 H 0.059683 0.367702 -0.093733 0.055 Uiso 1 1 calc R U . . .
C18_3 C -0.0903(6) -0.1118(6) -0.0270(3) 0.040(2) Uani 1 1 d . . . . .
H18_3 H -0.040656 -0.097049 -0.002907 0.048 Uiso 1 1 calc R U . . .
C19_3 C -0.1195(7) -0.1995(6) -0.0390(3) 0.044(2) Uani 1 1 d . . . . .
H19_3 H -0.094720 -0.254632 -0.025358 0.052 Uiso 1 1 calc R U . . .
C20_3 C -0.1915(7) -0.1900(6) -0.0747(3) 0.044(2) Uani 1 1 d . . . . .
H20_3 H -0.226327 -0.238366 -0.090723 0.053 Uiso 1 1 calc R U . . .
C21_3 C -0.3493(6) 0.1305(7) -0.0443(3) 0.042(2) Uani 1 1 d . . . . .
H21_3 H -0.332411 0.177838 -0.023484 0.051 Uiso 1 1 calc R U . . .
C22_3 C -0.4448(6) 0.1077(7) -0.0634(3) 0.043(2) Uani 1 1 d . . . . .
H22_3 H -0.503756 0.136121 -0.058706 0.051 Uiso 1 1 calc R U . . .
C23_3 C -0.4351(6) 0.0356(6) -0.0904(3) 0.043(2) Uani 1 1 d . . . . .
H23_3 H -0.487642 0.004382 -0.108029 0.051 Uiso 1 1 calc R U . . .
C24_3 C -0.3573(6) -0.1271(6) -0.1407(3) 0.0375(19) Uani 1 1 d . . . . .
C25_3 C -0.3471(6) -0.1636(6) -0.1815(3) 0.042(2) Uani 1 1 d . . . . .
H25_3 H -0.298327 -0.139876 -0.196603 0.050 Uiso 1 1 calc R U . . .
C26_3 C -0.4073(7) -0.2343(6) -0.2004(3) 0.050(2) Uani 1 1 d . . . . .
H26_3 H -0.397828 -0.258871 -0.227835 0.060 Uiso 1 1 calc R U . . .
C27_3 C -0.4810(7) -0.2692(7) -0.1796(4) 0.057(2) Uani 1 1 d . . . . .
H27_3 H -0.524346 -0.315002 -0.193127 0.068 Uiso 1 1 calc R U . . .
C28_3 C -0.4890(7) -0.2353(6) -0.1389(3) 0.050(2) Uani 1 1 d . . . . .
H28_3 H -0.537072 -0.259632 -0.123498 0.060 Uiso 1 1 calc R U . . .
C29_3 C -0.4288(6) -0.1668(6) -0.1201(3) 0.044(2) Uani 1 1 d . . . . .
H29_3 H -0.436147 -0.145629 -0.091729 0.053 Uiso 1 1 calc R U . . .
Co1_3 Co -0.14187(8) 0.08077(8) -0.05720(4) 0.0372(3) Uani 1 1 d . . . . .
N1_3 N -0.1659(4) 0.0779(5) -0.1261(2) 0.0350(15) Uani 1 1 d . . . . .
N2_3 N -0.0012(5) 0.0870(5) -0.0558(2) 0.0382(17) Uani 1 1 d . . . . .
N3_3 N 0.0301(5) 0.1455(5) -0.0852(2) 0.0387(16) Uani 1 1 d . . . . .
N4_3 N -0.1382(5) 0.2141(6) -0.0532(3) 0.0421(19) Uani 1 1 d . . . . .
N5_3 N -0.1012(5) 0.2626(5) -0.0847(2) 0.0350(16) Uani 1 1 d . . . . .
N6_3 N -0.1400(5) -0.0516(5) -0.0532(2) 0.0375(17) Uani 1 1 d . . . . .
N7_3 N -0.2053(5) -0.0991(5) -0.0836(2) 0.0385(16) Uani 1 1 d . . . . .
N8_3 N -0.2848(5) 0.0761(5) -0.0595(2) 0.0379(16) Uani 1 1 d . . . . .
N9_3 N -0.3393(5) 0.0156(5) -0.0881(2) 0.0383(16) Uani 1 1 d . . . . .
B1_4 B 0.2174(8) 0.7369(8) -0.1148(4) 0.043(2) Uani 1 1 d . . . . .
B2_4 B 0.4592(7) 0.4794(7) -0.1145(4) 0.042(2) Uani 1 1 d . . . . .
C1_4 C 0.3774(6) 0.5429(6) -0.1450(3) 0.0369(18) Uani 1 1 d . . . . .
C2_4 C 0.3430(6) 0.5287(6) -0.1891(3) 0.0400(19) Uani 1 1 d . . . . .
H2_4 H 0.370877 0.481398 -0.203975 0.048 Uiso 1 1 calc R U . . .
C3_4 C 0.2703(6) 0.5805(5) -0.2117(3) 0.0391(18) Uani 1 1 d . . . . .
H3_4 H 0.247497 0.569793 -0.241994 0.047 Uiso 1 1 calc R U . . .
C4_4 C 0.2301(6) 0.6492(5) -0.1896(3) 0.0374(18) Uani 1 1 d . . . . .
H4_4 H 0.179324 0.686262 -0.204984 0.045 Uiso 1 1 calc R U . . .
C5_4 C 0.2637(6) 0.6644(6) -0.1451(3) 0.0372(18) Uani 1 1 d . . . . .
C6_4 C 0.4133(6) 0.8016(7) -0.0244(3) 0.043(2) Uani 1 1 d . . . . .
H6_4 H 0.463089 0.787397 -0.000309 0.051 Uiso 1 1 calc R U . . .
C7_4 C 0.3839(7) 0.8895(7) -0.0378(3) 0.044(2) Uani 1 1 d . . . . .
H7_4 H 0.408456 0.945682 -0.025221 0.053 Uiso 1 1 calc R U . . .
C8_4 C 0.3099(7) 0.8760(6) -0.0742(3) 0.042(2) Uani 1 1 d . . . . .
H8_4 H 0.274619 0.922886 -0.091161 0.051 Uiso 1 1 calc R U . . .
C9_4 C 0.1516(6) 0.5585(7) -0.0423(3) 0.043(2) Uani 1 1 d . . . . .
H9_4 H 0.168859 0.510162 -0.021999 0.052 Uiso 1 1 calc R U . . .
C10_4 C 0.0565(6) 0.5820(7) -0.0600(3) 0.040(2) Uani 1 1 d . . . . .
H10_4 H -0.002472 0.555107 -0.054222 0.048 Uiso 1 1 calc R U . . .
C11_4 C 0.0669(6) 0.6535(7) -0.0879(3) 0.044(2) Uani 1 1 d . . . . .
H11_4 H 0.014840 0.684237 -0.106151 0.053 Uiso 1 1 calc R U . . .
C12_4 C 0.1454(6) 0.8137(6) -0.1390(3) 0.039(2) Uani 1 1 d . . . . .
C13_4 C 0.1559(6) 0.8507(6) -0.1790(3) 0.043(2) Uani 1 1 d . . . . .
H13_4 H 0.205792 0.827526 -0.193649 0.052 Uiso 1 1 calc R U . . .
C14_4 C 0.0965(7) 0.9206(6) -0.1987(3) 0.047(2) Uani 1 1 d . . . . .
H14_4 H 0.105390 0.943620 -0.226573 0.056 Uiso 1 1 calc R U . . .
C15_4 C 0.0247(6) 0.9564(6) -0.1778(3) 0.046(2) Uani 1 1 d . . . . .
H15_4 H -0.017839 1.002231 -0.191822 0.056 Uiso 1 1 calc R U . . .
C16_4 C 0.0145(7) 0.9262(7) -0.1369(3) 0.046(2) Uani 1 1 d . . . . .
H16_4 H -0.032628 0.953152 -0.121755 0.055 Uiso 1 1 calc R U . . .
C17_4 C 0.0733(6) 0.8560(6) -0.1178(3) 0.044(2) Uani 1 1 d . . . . .
H17_4 H 0.065343 0.835237 -0.089511 0.053 Uiso 1 1 calc R U . . .
C18_4 C 0.5796(6) 0.6436(6) -0.0326(3) 0.042(2) Uani 1 1 d . . . . .
H18_4 H 0.578426 0.689017 -0.010747 0.050 Uiso 1 1 calc R U . . .
C19_4 C 0.6634(6) 0.6128(7) -0.0470(3) 0.043(2) Uani 1 1 d . . . . .
H19_4 H 0.729117 0.631411 -0.037045 0.051 Uiso 1 1 calc R U . . .
C20_4 C 0.6306(6) 0.5497(6) -0.0788(3) 0.041(2) Uani 1 1 d . . . . .
H20_4 H 0.670640 0.515987 -0.095171 0.049 Uiso 1 1 calc R U . . .
C21_4 C 0.3235(6) 0.4121(6) -0.0283(3) 0.042(2) Uani 1 1 d . . . . .
H21_4 H 0.293895 0.426086 -0.003519 0.050 Uiso 1 1 calc R U . . .
C22_4 C 0.3295(7) 0.3254(6) -0.0453(3) 0.045(2) Uani 1 1 d . . . . .
H22_4 H 0.304967 0.270237 -0.035291 0.054 Uiso 1 1 calc R U . . .
C23_4 C 0.3790(6) 0.3370(7) -0.0800(3) 0.043(2) Uani 1 1 d . . . . .
H23_4 H 0.394659 0.290125 -0.098900 0.051 Uiso 1 1 calc R U . . .
C24_4 C 0.5263(6) 0.4167(6) -0.1394(3) 0.0397(19) Uani 1 1 d . . . . .
C25_4 C 0.5548(6) 0.4480(6) -0.1780(3) 0.045(2) Uani 1 1 d . . . . .
H25_4 H 0.528687 0.503984 -0.190138 0.054 Uiso 1 1 calc R U . . .
C26_4 C 0.6195(7) 0.4008(6) -0.1992(3) 0.050(2) Uani 1 1 d . . . . .
H26_4 H 0.635319 0.423569 -0.225910 0.060 Uiso 1 1 calc R U . . .
C27_4 C 0.6611(7) 0.3208(6) -0.1816(3) 0.051(2) Uani 1 1 d . . . . .
H27_4 H 0.705503 0.288280 -0.196204 0.062 Uiso 1 1 calc R U . . .
C28_4 C 0.6380(7) 0.2884(7) -0.1429(3) 0.050(2) Uani 1 1 d . . . . .
H28_4 H 0.666499 0.233555 -0.130390 0.060 Uiso 1 1 calc R U . . .
C29_4 C 0.5724(7) 0.3368(7) -0.1224(3) 0.045(2) Uani 1 1 d . . . . .
H29_4 H 0.558102 0.314333 -0.095292 0.053 Uiso 1 1 calc R U . . .
Co1_4 Co 0.36019(8) 0.60694(7) -0.05487(4) 0.0369(3) Uani 1 1 d . . . . .
N1_4 N 0.3358(4) 0.6090(5) -0.1235(2) 0.0347(15) Uani 1 1 d . . . . .
N2_4 N 0.3607(5) 0.7401(6) -0.0507(3) 0.0394(18) Uani 1 1 d . . . . .
N3_4 N 0.2969(5) 0.7871(5) -0.0812(2) 0.0378(16) Uani 1 1 d . . . . .
N4_4 N 0.2159(5) 0.6121(5) -0.0574(2) 0.0363(16) Uani 1 1 d . . . . .
N5_4 N 0.1633(5) 0.6726(5) -0.0851(2) 0.0404(17) Uani 1 1 d . . . . .
N6_4 N 0.5009(5) 0.6003(5) -0.0538(3) 0.0416(18) Uani 1 1 d . . . . .
N7_4 N 0.5314(5) 0.5431(5) -0.0830(2) 0.0382(16) Uani 1 1 d . . . . .
N8_4 N 0.3644(5) 0.4733(5) -0.0513(2) 0.0368(17) Uani 1 1 d . . . . .
N9_4 N 0.4015(5) 0.4252(5) -0.0829(2) 0.0372(16) Uani 1 1 d . . . . .
C1A_5 C 0.8149(14) 0.2889(9) 0.2943(7) 0.057(3) Uani 0.49(2) 1 d G U P A 1
H1A_5 H 0.823244 0.346484 0.281339 0.069 Uiso 0.49(2) 1 calc R U P A 1
C2A_5 C 0.8956(9) 0.2334(14) 0.3079(7) 0.060(3) Uani 0.49(2) 1 d G U P A 1
H2A_5 H 0.959130 0.253042 0.304253 0.072 Uiso 0.49(2) 1 calc R U P A 1
C3A_5 C 0.8834(13) 0.1492(12) 0.3269(6) 0.059(3) Uani 0.49(2) 1 d G U P A 1
H3A_5 H 0.938552 0.111305 0.336192 0.071 Uiso 0.49(2) 1 calc R U P A 1
C4A_5 C 0.7904(17) 0.1206(8) 0.3323(5) 0.058(3) Uani 0.49(2) 1 d G U P A 1
H4A_5 H 0.782090 0.063008 0.345218 0.070 Uiso 0.49(2) 1 calc R U P A 1
C5A_5 C 0.7097(11) 0.1761(12) 0.3186(6) 0.059(3) Uani 0.49(2) 1 d G U P A 1
H5A_5 H 0.646204 0.156449 0.322305 0.070 Uiso 0.49(2) 1 calc R U P A 1
C6A_5 C 0.7219(10) 0.2603(11) 0.2997(7) 0.059(3) Uani 0.49(2) 1 d G U P A 1
H6A_5 H 0.666779 0.298187 0.290365 0.071 Uiso 0.49(2) 1 calc R U P A 1
C1B_5 C 0.7922(13) 0.2913(9) 0.2889(6) 0.059(3) Uani 0.51(2) 1 d G U P A 2
H1B_5 H 0.777010 0.348585 0.275079 0.071 Uiso 0.51(2) 1 calc R U P A 2
C2B_5 C 0.8873(10) 0.2577(11) 0.2941(6) 0.058(3) Uani 0.51(2) 1 d G U P A 2
H2B_5 H 0.937090 0.291985 0.283781 0.069 Uiso 0.51(2) 1 calc R U P A 2
C3B_5 C 0.9096(10) 0.1739(13) 0.3143(6) 0.058(3) Uani 0.51(2) 1 d G U P A 2
H3B_5 H 0.974544 0.150965 0.317829 0.070 Uiso 0.51(2) 1 calc R U P A 2
C4B_5 C 0.8367(17) 0.1238(8) 0.3294(5) 0.060(3) Uani 0.51(2) 1 d G U P A 2
H4B_5 H 0.851919 0.066544 0.343174 0.072 Uiso 0.51(2) 1 calc R U P A 2
C5B_5 C 0.7416(14) 0.1574(11) 0.3242(6) 0.060(3) Uani 0.51(2) 1 d G U P A 2
H5B_5 H 0.691838 0.123143 0.334472 0.072 Uiso 0.51(2) 1 calc R U P A 2
C6B_5 C 0.7194(8) 0.2412(13) 0.3040(7) 0.059(3) Uani 0.51(2) 1 d G U P A 2
H6B_5 H 0.654382 0.264163 0.300425 0.070 Uiso 0.51(2) 1 calc R U P A 2
C1_6 C 0.2877(7) 0.7869(6) 0.3014(3) 0.057(2) Uani 1 1 d . . . . .
H1_6 H 0.268606 0.845331 0.289776 0.068 Uiso 1 1 calc R U . . .
C2_6 C 0.3830(7) 0.7566(7) 0.3022(3) 0.055(2) Uani 1 1 d . . . . .
H2_6 H 0.429093 0.794425 0.291174 0.066 Uiso 1 1 calc R U . . .
C3_6 C 0.4104(7) 0.6734(7) 0.3187(3) 0.057(2) Uani 1 1 d . . . . .
H3_6 H 0.475976 0.653491 0.319699 0.068 Uiso 1 1 calc R U . . .
C4_6 C 0.3438(7) 0.6175(8) 0.3339(3) 0.060(2) Uani 1 1 d . . . . .
H4_6 H 0.363202 0.558682 0.344924 0.072 Uiso 1 1 calc R U . . .
C5_6 C 0.2481(7) 0.6471(7) 0.3332(3) 0.058(2) Uani 1 1 d . . . . .
H5_6 H 0.201683 0.608778 0.343685 0.070 Uiso 1 1 calc R U . . .
C6_6 C 0.2214(7) 0.7326(7) 0.3171(3) 0.059(2) Uani 1 1 d . . . . .
H6_6 H 0.156599 0.754008 0.317057 0.070 Uiso 1 1 calc R U . . .
C1_7 C 0.1878(7) 0.1280(8) 0.1640(3) 0.056(2) Uani 1 1 d . . . . .
H1_7 H 0.242273 0.141987 0.150170 0.067 Uiso 1 1 calc R U . . .
C2_7 C 0.1357(7) 0.1964(7) 0.1794(3) 0.055(2) Uani 1 1 d . . . . .
H2_7 H 0.153519 0.258119 0.175800 0.066 Uiso 1 1 calc R U . . .
C3_7 C 0.0576(7) 0.1764(7) 0.1999(3) 0.054(2) Uani 1 1 d . . . . .
H3_7 H 0.022135 0.224098 0.210940 0.064 Uiso 1 1 calc R U . . .
C4_7 C 0.0308(7) 0.0872(7) 0.2045(3) 0.057(2) Uani 1 1 d . . . . .
H4_7 H -0.023954 0.073729 0.218257 0.069 Uiso 1 1 calc R U . . .
C5_7 C 0.0821(8) 0.0178(8) 0.1896(4) 0.066(3) Uani 1 1 d . . . . .
H5_7 H 0.064527 -0.043916 0.193313 0.080 Uiso 1 1 calc R U . . .
C6_7 C 0.1613(7) 0.0399(8) 0.1686(3) 0.060(2) Uani 1 1 d . . . . .
H6_7 H 0.196950 -0.007463 0.157484 0.072 Uiso 1 1 calc R U . . .
C1A_8 C 0.646(2) 0.6902(18) 0.1897(11) 0.058(4) Uani 0.279(18) 1 d G U P B 1
H1A_8 H 0.670123 0.749797 0.185605 0.069 Uiso 0.279(18) 1 calc R U P B 1
C2A_8 C 0.568(2) 0.6780(16) 0.2118(11) 0.060(4) Uani 0.279(18) 1 d G U P B 1
H2A_8 H 0.537957 0.729262 0.222943 0.072 Uiso 0.279(18) 1 calc R U P B 1
C3A_8 C 0.5331(19) 0.591(2) 0.2178(11) 0.060(3) Uani 0.279(18) 1 d G U P B 1
H3A_8 H 0.479473 0.582483 0.232936 0.072 Uiso 0.279(18) 1 calc R U P B 1
C4A_8 C 0.577(2) 0.5158(14) 0.2015(12) 0.059(3) Uani 0.279(18) 1 d G U P B 1
H4A_8 H 0.553154 0.456237 0.205591 0.071 Uiso 0.279(18) 1 calc R U P B 1
C5A_8 C 0.655(2) 0.528(2) 0.1794(11) 0.058(3) Uani 0.279(18) 1 d G U P B 1
H5A_8 H 0.685320 0.476770 0.168253 0.070 Uiso 0.279(18) 1 calc R U P B 1
C6A_8 C 0.6901(17) 0.615(3) 0.1734(9) 0.058(3) Uani 0.279(18) 1 d G U P B 1
H6A_8 H 0.743806 0.623549 0.158259 0.070 Uiso 0.279(18) 1 calc R U P B 1
C1B_8 C 0.6710(8) 0.6603(8) 0.1740(4) 0.057(3) Uani 0.721(18) 1 d G U P B 2
H1B_8 H 0.709599 0.706826 0.164032 0.068 Uiso 0.721(18) 1 calc R U P B 2
C2B_8 C 0.5918(9) 0.6832(5) 0.1942(4) 0.061(3) Uani 0.721(18) 1 d G U P B 2
H2B_8 H 0.576274 0.745461 0.197970 0.074 Uiso 0.721(18) 1 calc R U P B 2
C3B_8 C 0.5354(7) 0.6151(8) 0.2088(4) 0.061(3) Uani 0.721(18) 1 d G U P B 2
H3B_8 H 0.481283 0.630824 0.222623 0.073 Uiso 0.721(18) 1 calc R U P B 2
C4B_8 C 0.5582(8) 0.5241(7) 0.2033(4) 0.059(3) Uani 0.721(18) 1 d G U P B 2
H4B_8 H 0.519617 0.477551 0.213337 0.071 Uiso 0.721(18) 1 calc R U P B 2
C5B_8 C 0.6374(8) 0.5011(6) 0.1832(4) 0.058(3) Uani 0.721(18) 1 d G U P B 2
H5B_8 H 0.652942 0.438914 0.179398 0.069 Uiso 0.721(18) 1 calc R U P B 2
C6B_8 C 0.6938(6) 0.5692(9) 0.1685(3) 0.055(3) Uani 0.721(18) 1 d G U P B 2
H6B_8 H 0.747934 0.553550 0.154745 0.066 Uiso 0.721(18) 1 calc R U P B 2

loop_
_atom_site_aniso_label
_atom_site_aniso_U_11
_atom_site_aniso_U_22
_atom_site_aniso_U_33
_atom_site_aniso_U_23
_atom_site_aniso_U_13
_atom_site_aniso_U_12
B1_1 0.037(5) 0.042(5) 0.042(5) -0.003(4) 0.006(4) 0.003(4)
B2_1 0.045(5) 0.039(5) 0.039(5) -0.001(4) 0.003(4) 0.002(4)
C1_1 0.037(4) 0.039(5) 0.040(4) 0.001(4) 0.010(3) 0.003(3)
C2_1 0.043(4) 0.034(5) 0.037(4) 0.005(4) 0.008(3) 0.000(3)
C3_1 0.042(4) 0.040(5) 0.037(5) 0.001(3) 0.007(3) 0.003(3)
C4_1 0.037(4) 0.039(5) 0.041(4) -0.005(4) 0.005(3) -0.003(4)
C5_1 0.038(4) 0.035(4) 0.039(4) -0.003(3) 0.004(3) 0.004(3)
C6_1 0.047(5) 0.040(5) 0.035(5) 0.001(4) 0.005(4) 0.008(4)
C7_1 0.052(5) 0.039(5) 0.052(6) 0.002(4) 0.011(4) 0.002(4)
C8_1 0.052(5) 0.039(4) 0.040(5) -0.003(4) 0.012(4) -0.001(4)
C9_1 0.049(4) 0.030(5) 0.043(5) 0.002(4) 0.008(4) 0.002(3)
C10_1 0.046(4) 0.038(5) 0.048(5) 0.002(4) 0.017(4) 0.002(4)
C11_1 0.043(4) 0.043(5) 0.037(5) 0.002(4) 0.007(4) -0.003(4)
C12_1 0.043(4) 0.036(4) 0.043(5) 0.001(4) 0.007(4) 0.000(3)
C13_1 0.044(5) 0.037(5) 0.051(5) -0.005(4) 0.009(4) 0.001(4)
C14_1 0.057(5) 0.048(5) 0.040(5) -0.003(4) 0.005(4) -0.002(4)
C15_1 0.047(5) 0.037(5) 0.063(6) 0.000(4) -0.001(4) -0.002(4)
C16_1 0.043(5) 0.039(5) 0.066(6) 0.006(4) 0.011(4) -0.003(4)
C17_1 0.055(5) 0.040(5) 0.050(6) 0.004(4) 0.011(4) -0.002(4)
C18_1 0.052(4) 0.035(5) 0.038(5) 0.005(4) 0.006(4) 0.006(4)
C19_1 0.043(4) 0.045(5) 0.045(5) -0.004(4) 0.002(4) 0.005(4)
C20_1 0.038(4) 0.037(5) 0.049(5) -0.006(4) 0.005(4) -0.003(4)
C21_1 0.041(5) 0.040(5) 0.046(5) -0.008(4) 0.010(4) -0.007(4)
C22_1 0.044(5) 0.032(4) 0.050(6) -0.010(4) 0.004(4) 0.002(4)
C23_1 0.034(4) 0.028(4) 0.052(6) 0.001(4) 0.001(4) -0.005(3)
C24_1 0.043(5) 0.043(5) 0.040(5) 0.001(4) 0.007(4) 0.003(4)
C25_1 0.040(4) 0.035(4) 0.048(5) -0.011(4) 0.007(4) -0.002(4)
C26_1 0.046(5) 0.049(5) 0.039(5) -0.003(4) 0.009(4) -0.004(4)
C27_1 0.050(5) 0.040(5) 0.051(5) 0.002(4) 0.011(4) -0.006(4)
C28_1 0.048(5) 0.031(5) 0.046(5) -0.002(4) 0.005(4) -0.003(4)
C29_1 0.050(5) 0.033(5) 0.042(5) 0.000(4) 0.005(4) 0.004(4)
Co1_1 0.0398(6) 0.0333(7) 0.0380(7) -0.0010(5) 0.0060(5) 0.0009(5)
N1_1 0.040(3) 0.037(4) 0.034(3) -0.004(3) 0.007(3) 0.003(3)
N2_1 0.042(4) 0.039(4) 0.034(4) -0.001(3) 0.010(3) -0.006(3)
N3_1 0.042(4) 0.033(4) 0.048(4) 0.000(3) 0.008(3) -0.004(3)
N4_1 0.040(3) 0.043(4) 0.032(4) 0.000(3) 0.006(3) -0.001(3)
N5_1 0.039(3) 0.044(4) 0.036(4) 0.000(3) 0.007(3) -0.003(3)
N6_1 0.047(3) 0.031(4) 0.039(4) -0.001(3) 0.003(3) 0.000(3)
N7_1 0.045(3) 0.029(4) 0.040(4) -0.002(3) 0.009(3) -0.004(3)
N8_1 0.045(4) 0.036(4) 0.036(4) -0.001(3) 0.002(3) -0.001(3)
N9_1 0.044(4) 0.038(4) 0.042(4) 0.001(3) 0.007(3) -0.002(3)
B1_2 0.038(5) 0.026(5) 0.047(6) -0.002(4) 0.008(4) -0.003(3)
B2_2 0.039(5) 0.039(5) 0.035(5) 0.001(4) 0.007(4) 0.003(4)
C1_2 0.037(4) 0.033(4) 0.037(4) -0.004(3) 0.004(3) -0.003(3)
C2_2 0.035(4) 0.034(4) 0.044(4) -0.004(3) 0.005(3) -0.001(3)
C3_2 0.047(5) 0.044(5) 0.033(4) 0.007(3) 0.003(3) -0.004(3)
C4_2 0.038(4) 0.035(5) 0.043(4) 0.005(4) 0.005(3) 0.001(3)
C5_2 0.037(4) 0.026(4) 0.039(4) -0.004(3) 0.007(3) -0.004(3)
C6_2 0.044(4) 0.037(5) 0.039(5) -0.003(4) 0.011(4) -0.007(3)
C7_2 0.042(4) 0.048(5) 0.052(5) 0.009(5) 0.013(4) 0.002(4)
C8_2 0.039(4) 0.035(5) 0.048(5) 0.004(4) 0.005(4) 0.002(4)
C9_2 0.041(4) 0.049(5) 0.033(5) -0.002(4) 0.004(3) -0.002(4)
C10_2 0.042(5) 0.041(5) 0.057(6) -0.006(4) 0.015(4) -0.006(4)
C11_2 0.050(5) 0.032(4) 0.047(5) 0.003(4) 0.012(4) 0.002(4)
C12_2 0.044(4) 0.034(4) 0.039(4) 0.002(3) 0.012(3) -0.002(3)
C13_2 0.047(5) 0.041(5) 0.047(5) -0.001(4) 0.009(4) 0.004(4)
C14_2 0.047(5) 0.055(5) 0.038(5) -0.002(4) 0.004(4) 0.005(4)
C15_2 0.051(5) 0.047(5) 0.045(5) 0.006(4) 0.012(4) 0.015(4)
C16_2 0.052(5) 0.036(5) 0.051(5) 0.002(4) 0.016(4) 0.006(4)
C17_2 0.040(4) 0.039(5) 0.037(5) 0.000(4) 0.006(3) -0.001(3)
C18_2 0.042(5) 0.046(5) 0.030(4) 0.006(3) 0.001(3) 0.003(4)
C19_2 0.049(5) 0.041(5) 0.040(5) 0.007(4) -0.001(4) 0.000(4)
C20_2 0.050(5) 0.034(4) 0.046(5) 0.000(4) 0.004(4) 0.003(4)
C21_2 0.045(4) 0.040(5) 0.049(6) 0.002(4) 0.007(4) -0.001(4)
C22_2 0.039(4) 0.057(6) 0.050(5) 0.001(5) 0.007(4) -0.010(4)
C23_2 0.038(4) 0.047(5) 0.042(5) 0.000(4) 0.007(4) 0.002(4)
C24_2 0.049(5) 0.034(4) 0.043(4) 0.004(3) 0.011(4) -0.001(3)
C25_2 0.053(5) 0.036(5) 0.053(5) 0.000(4) 0.006(4) 0.004(4)
C26_2 0.068(6) 0.041(5) 0.062(6) -0.007(4) 0.005(5) 0.007(4)
C27_2 0.077(6) 0.047(5) 0.057(6) 0.002(4) 0.022(5) 0.017(5)
C28_2 0.050(5) 0.044(5) 0.065(6) 0.005(4) 0.020(4) 0.008(4)
C29_2 0.048(5) 0.038(5) 0.046(5) 0.003(4) 0.007(4) 0.000(4)
Co1_2 0.0405(6) 0.0343(7) 0.0374(7) -0.0005(5) 0.0055(5) -0.0005(5)
N1_2 0.038(3) 0.033(3) 0.038(3) -0.002(3) 0.005(3) -0.001(3)
N2_2 0.045(3) 0.032(4) 0.038(4) -0.001(3) 0.004(3) -0.004(3)
N3_2 0.038(3) 0.032(4) 0.035(4) -0.001(3) 0.004(3) 0.000(3)
N4_2 0.044(4) 0.035(4) 0.038(4) -0.002(3) 0.010(3) -0.001(3)
N5_2 0.044(4) 0.031(4) 0.039(4) -0.003(3) 0.008(3) 0.000(3)
N6_2 0.035(4) 0.045(4) 0.034(4) -0.004(3) 0.003(3) 0.000(3)
N7_2 0.041(4) 0.040(4) 0.036(4) 0.001(3) 0.003(3) -0.001(3)
N8_2 0.041(3) 0.039(4) 0.037(4) 0.001(3) 0.004(3) 0.002(3)
N9_2 0.037(3) 0.040(4) 0.038(4) 0.002(3) 0.008(3) 0.003(3)
B1_3 0.036(5) 0.028(5) 0.041(5) 0.001(4) 0.007(4) 0.004(3)
B2_3 0.044(5) 0.037(5) 0.039(5) -0.001(4) 0.010(4) -0.001(4)
C1_3 0.033(4) 0.036(5) 0.045(4) -0.005(4) 0.011(3) 0.002(3)
C2_3 0.041(4) 0.036(5) 0.047(5) 0.000(4) 0.007(4) 0.001(4)
C3_3 0.045(4) 0.040(5) 0.038(5) 0.002(4) 0.005(3) 0.004(4)
C4_3 0.037(4) 0.038(5) 0.043(4) 0.001(4) 0.012(3) 0.000(3)
C5_3 0.037(4) 0.021(4) 0.043(4) 0.000(3) 0.005(3) 0.006(3)
C6_3 0.045(4) 0.045(5) 0.032(5) 0.000(4) 0.001(3) 0.006(4)
C7_3 0.038(4) 0.042(5) 0.044(5) -0.003(4) 0.000(4) 0.006(4)
C8_3 0.040(4) 0.045(5) 0.046(5) -0.007(4) 0.007(4) -0.001(4)
C9_3 0.041(5) 0.050(5) 0.035(5) -0.005(4) 0.002(4) 0.000(4)
C10_3 0.037(5) 0.041(5) 0.045(5) -0.011(4) -0.002(4) 0.002(4)
C11_3 0.054(5) 0.036(5) 0.043(5) -0.004(4) 0.005(4) 0.002(4)
C12_3 0.039(5) 0.033(5) 0.050(5) 0.007(4) 0.003(4) -0.002(3)
C13_3 0.042(5) 0.040(5) 0.045(5) -0.004(4) 0.001(4) -0.010(4)
C14_3 0.049(5) 0.051(6) 0.050(6) -0.004(4) 0.011(4) -0.009(4)
C15_3 0.054(5) 0.041(5) 0.051(5) 0.008(4) 0.008(4) -0.007(4)
C16_3 0.040(5) 0.040(5) 0.060(6) -0.003(4) 0.004(4) -0.011(4)
C17_3 0.036(5) 0.047(5) 0.054(6) -0.002(4) 0.009(4) -0.006(4)
C18_3 0.041(4) 0.036(4) 0.042(5) -0.001(4) 0.007(4) -0.002(4)
C19_3 0.053(5) 0.030(4) 0.049(5) 0.009(4) 0.013(4) 0.009(4)
C20_3 0.047(5) 0.033(4) 0.053(6) 0.001(4) 0.012(4) -0.002(4)
C21_3 0.046(4) 0.044(5) 0.038(5) -0.001(4) 0.011(3) 0.004(4)
C22_3 0.041(4) 0.046(6) 0.040(5) 0.000(4) 0.004(3) 0.010(4)
C23_3 0.038(4) 0.044(5) 0.048(5) 0.002(4) 0.009(4) 0.000(4)
C24_3 0.039(4) 0.041(5) 0.033(4) 0.000(3) 0.007(3) 0.000(3)
C25_3 0.049(5) 0.036(5) 0.040(5) 0.002(4) 0.006(4) 0.001(4)
C26_3 0.069(6) 0.040(5) 0.042(5) -0.005(4) 0.009(4) 0.003(4)
C27_3 0.062(6) 0.044(6) 0.061(6) -0.001(5) -0.001(5) -0.007(4)
C28_3 0.050(5) 0.040(5) 0.062(6) 0.007(4) 0.014(4) -0.004(4)
C29_3 0.041(5) 0.037(5) 0.056(6) 0.002(4) 0.018(4) 0.001(3)
Co1_3 0.0388(6) 0.0349(7) 0.0378(7) 0.0003(5) 0.0063(5) 0.0009(5)
N1_3 0.036(3) 0.027(3) 0.043(4) 0.002(3) 0.008(3) 0.003(3)
N2_3 0.038(3) 0.040(4) 0.037(4) 0.000(3) 0.007(3) 0.000(3)
N3_3 0.036(3) 0.039(4) 0.040(4) 0.002(3) 0.005(3) 0.001(3)
N4_3 0.040(4) 0.042(4) 0.045(5) 0.005(3) 0.011(4) 0.000(3)
N5_3 0.035(4) 0.031(4) 0.038(4) -0.003(3) 0.003(3) -0.005(3)
N6_3 0.039(4) 0.035(4) 0.040(4) 0.001(3) 0.007(3) 0.004(3)
N7_3 0.041(4) 0.037(4) 0.038(4) -0.001(3) 0.010(3) 0.003(3)
N8_3 0.044(3) 0.032(4) 0.038(4) 0.000(3) 0.007(3) 0.002(3)
N9_3 0.043(4) 0.032(4) 0.041(4) 0.001(3) 0.008(3) -0.002(3)
B1_4 0.047(5) 0.045(6) 0.039(6) 0.005(4) 0.009(4) 0.002(4)
B2_4 0.042(5) 0.039(5) 0.045(6) -0.001(4) 0.009(4) 0.003(4)
C1_4 0.037(4) 0.033(5) 0.043(4) -0.001(4) 0.013(3) -0.003(3)
C2_4 0.041(4) 0.031(5) 0.049(4) -0.004(4) 0.011(4) -0.005(3)
C3_4 0.047(4) 0.032(4) 0.039(4) -0.003(3) 0.010(3) -0.006(3)
C4_4 0.037(4) 0.030(5) 0.044(4) 0.005(3) 0.006(3) -0.005(3)
C5_4 0.036(4) 0.033(4) 0.043(4) 0.009(3) 0.008(3) -0.002(3)
C6_4 0.041(5) 0.044(5) 0.043(5) -0.005(4) 0.006(4) -0.006(4)
C7_4 0.053(5) 0.036(5) 0.044(5) -0.002(4) 0.006(4) 0.002(4)
C8_4 0.052(5) 0.032(4) 0.044(5) 0.003(4) 0.013(4) 0.003(4)
C9_4 0.052(4) 0.040(5) 0.038(5) 0.000(4) 0.008(4) -0.001(4)
C10_4 0.035(4) 0.042(5) 0.045(5) -0.008(4) 0.009(4) -0.007(4)
C11_4 0.038(4) 0.055(6) 0.039(5) -0.002(4) 0.002(4) 0.001(4)
C12_4 0.045(5) 0.031(5) 0.041(5) 0.002(3) 0.001(4) -0.001(3)
C13_4 0.045(5) 0.035(5) 0.051(5) 0.001(4) 0.012(4) 0.008(3)
C14_4 0.068(6) 0.035(5) 0.039(5) 0.004(4) 0.010(4) 0.008(4)
C15_4 0.051(5) 0.035(5) 0.049(5) 0.001(4) -0.003(4) 0.009(4)
C16_4 0.045(5) 0.041(5) 0.048(5) -0.006(4) -0.001(4) 0.011(4)
C17_4 0.044(5) 0.043(5) 0.045(5) -0.001(4) 0.007(4) 0.003(4)
C18_4 0.048(4) 0.039(5) 0.034(5) -0.004(4) -0.003(3) -0.001(4)
C19_4 0.041(4) 0.038(5) 0.047(5) 0.006(4) 0.003(3) -0.001(4)
C20_4 0.041(4) 0.040(5) 0.043(5) 0.005(4) 0.013(4) 0.006(4)
C21_4 0.041(5) 0.041(5) 0.045(5) 0.009(4) 0.011(4) 0.003(4)
C22_4 0.045(5) 0.036(5) 0.052(6) 0.011(4) 0.001(4) 0.001(4)
C23_4 0.041(5) 0.037(4) 0.047(5) 0.003(4) 0.001(4) -0.003(4)
C24_4 0.041(5) 0.037(5) 0.041(5) -0.003(4) 0.007(3) -0.002(3)
C25_4 0.050(5) 0.040(5) 0.046(5) 0.000(4) 0.008(4) 0.005(4)
C26_4 0.058(5) 0.049(5) 0.043(5) 0.003(4) 0.012(4) 0.004(4)
C27_4 0.053(5) 0.047(5) 0.054(5) -0.010(4) 0.010(4) 0.012(4)
C28_4 0.046(5) 0.042(6) 0.060(6) 0.009(4) 0.004(4) 0.016(4)
C29_4 0.048(5) 0.039(5) 0.044(5) 0.002(4) 0.003(4) 0.003(4)
Co1_4 0.0381(6) 0.0336(8) 0.0390(7) 0.0008(5) 0.0063(5) -0.0006(5)
N1_4 0.036(3) 0.033(4) 0.036(4) 0.003(3) 0.007(3) -0.004(3)
N2_4 0.038(4) 0.044(4) 0.036(4) 0.005(3) 0.005(3) -0.002(3)
N3_4 0.043(4) 0.034(4) 0.036(4) 0.005(3) 0.006(3) 0.003(3)
N4_4 0.037(3) 0.036(4) 0.036(4) -0.001(3) 0.006(3) 0.002(3)
N5_4 0.041(4) 0.040(4) 0.039(4) 0.004(3) 0.004(3) 0.004(3)
N6_4 0.043(3) 0.038(4) 0.044(4) -0.003(3) 0.008(3) 0.003(3)
N7_4 0.042(3) 0.033(4) 0.038(4) -0.002(3) 0.003(3) 0.002(3)
N8_4 0.035(4) 0.033(4) 0.043(4) 0.004(3) 0.008(3) -0.001(3)
N9_4 0.039(4) 0.032(4) 0.041(4) -0.003(3) 0.008(3) 0.004(3)
C1A_5 0.075(6) 0.053(5) 0.044(5) -0.008(5) 0.011(5) -0.001(5)
C2A_5 0.078(6) 0.055(6) 0.046(6) -0.006(5) 0.006(5) -0.003(5)
C3A_5 0.075(6) 0.054(6) 0.046(6) -0.006(5) 0.007(5) -0.004(5)
C4A_5 0.076(7) 0.052(6) 0.047(5) -0.006(5) 0.011(6) 0.000(5)
C5A_5 0.074(6) 0.054(6) 0.049(5) -0.006(5) 0.012(5) -0.001(5)
C6A_5 0.077(6) 0.055(6) 0.046(5) -0.007(5) 0.013(5) -0.001(5)
C1B_5 0.078(6) 0.053(5) 0.046(5) -0.004(5) 0.012(5) 0.000(5)
C2B_5 0.077(6) 0.052(6) 0.043(6) -0.006(5) 0.006(5) -0.003(5)
C3B_5 0.077(6) 0.051(6) 0.045(6) -0.004(5) 0.004(5) -0.005(5)
C4B_5 0.077(6) 0.054(5) 0.047(5) -0.005(5) 0.007(5) -0.005(5)
C5B_5 0.077(6) 0.054(5) 0.048(5) -0.003(5) 0.011(5) -0.004(5)
C6B_5 0.077(6) 0.054(6) 0.046(5) -0.005(5) 0.014(5) 0.000(5)
C1_6 0.069(5) 0.044(5) 0.056(6) -0.013(4) 0.010(5) 0.000(4)
C2_6 0.066(5) 0.055(5) 0.045(6) -0.005(4) 0.012(5) -0.012(4)
C3_6 0.053(5) 0.061(6) 0.055(6) 0.002(5) 0.001(4) -0.005(4)
C4_6 0.070(5) 0.056(6) 0.051(6) 0.003(5) 0.004(5) -0.010(5)
C5_6 0.071(5) 0.058(6) 0.048(5) -0.014(4) 0.015(5) -0.022(4)
C6_6 0.057(5) 0.062(6) 0.057(6) -0.011(5) 0.010(5) -0.008(4)
C1_7 0.058(5) 0.066(5) 0.041(5) 0.004(5) 0.005(4) -0.003(5)
C2_7 0.053(5) 0.053(5) 0.056(6) 0.010(4) 0.001(4) -0.008(4)
C3_7 0.055(5) 0.054(5) 0.050(5) 0.005(4) 0.002(4) 0.008(4)
C4_7 0.051(5) 0.068(6) 0.051(6) 0.021(5) 0.001(4) -0.002(4)
C5_7 0.059(6) 0.053(6) 0.080(8) 0.005(6) -0.008(5) -0.008(5)
C6_7 0.063(6) 0.058(5) 0.054(6) -0.008(5) -0.007(4) 0.004(5)
C1A_8 0.051(7) 0.066(7) 0.055(7) 0.011(6) 0.006(6) -0.006(6)
C2A_8 0.054(7) 0.070(7) 0.055(7) 0.011(7) 0.007(6) -0.004(6)
C3A_8 0.054(6) 0.070(7) 0.054(6) 0.009(6) 0.004(5) -0.004(5)
C4A_8 0.054(6) 0.072(6) 0.051(6) 0.007(5) 0.005(5) -0.007(5)
C5A_8 0.053(6) 0.067(6) 0.052(5) 0.007(5) 0.005(5) -0.006(5)
C6A_8 0.053(5) 0.067(6) 0.054(6) 0.009(6) 0.005(5) -0.006(5)
C1B_8 0.053(5) 0.060(6) 0.056(5) 0.009(5) 0.003(4) -0.006(5)
C2B_8 0.056(5) 0.069(5) 0.057(6) 0.008(5) 0.002(5) -0.001(4)
C3B_8 0.054(5) 0.072(6) 0.054(5) 0.008(5) 0.004(4) -0.003(5)
C4B_8 0.053(5) 0.074(5) 0.048(5) 0.005(5) 0.006(4) -0.006(5)
C5B_8 0.052(5) 0.069(6) 0.052(5) 0.008(5) 0.006(4) -0.010(4)
C6B_8 0.051(5) 0.061(6) 0.052(5) 0.011(5) 0.005(4) -0.004(5)

loop_
_atom_type_symbol
_atom_type_description
_atom_type_scat_dispersion_real
_atom_type_scat_dispersion_imag
_atom_type_scat_source
C C 0.0033 0.0016 'International Tables Vol C Tables 4.2.6.8 and 6.1.1.4'
H H 0.0000 0.0000 'International Tables Vol C Tables 4.2.6.8 and 6.1.1.4'
B B 0.0013 0.0007 'International Tables Vol C Tables 4.2.6.8 and 6.1.1.4'
Co Co 0.3494 0.9721 'International Tables Vol C Tables 4.2.6.8 and 6.1.1.4'
N N 0.0061 0.0033 'International Tables Vol C Tables 4.2.6.8 and 6.1.1.4'

loop_
_geom_angle_atom_site_label_1
_geom_angle_atom_site_label_2
_geom_angle_atom_site_label_3
_geom_angle
N3_1 B1_1 N5_1 102.9(7)
N3_1 B1_1 C12_1 107.3(7)
N5_1 B1_1 C12_1 114.0(7)
N3_1 B1_1 C5_1 112.2(7)
N5_1 B1_1 C5_1 103.3(7)
C12_1 B1_1 C5_1 116.5(8)
N9_1 B2_1 N7_1 103.9(7)
N9_1 B2_1 C24_1 113.4(8)
N7_1 B2_1 C24_1 106.6(7)
N9_1 B2_1 C1_1 104.3(7)
N7_1 B2_1 C1_1 110.0(7)
C24_1 B2_1 C1_1 117.8(8)
N1_1 C1_1 C2_1 118.3(8)
N1_1 C1_1 B2_1 116.1(7)
C2_1 C1_1 B2_1 125.5(8)
C1_1 C2_1 C3_1 120.9(8)
C1_1 C2_1 H2_1 119.5
C3_1 C2_1 H2_1 119.5
C4_1 C3_1 C2_1 119.3(8)
C4_1 C3_1 H3_1 120.4
C2_1 C3_1 H3_1 120.4
C3_1 C4_1 C5_1 120.5(8)
C3_1 C4_1 H4_1 119.7
C5_1 C4_1 H4_1 119.7
N1_1 C5_1 C4_1 118.3(8)
N1_1 C5_1 B1_1 117.0(7)
C4_1 C5_1 B1_1 124.2(8)
N2_1 C6_1 C7_1 109.2(8)
N2_1 C6_1 H6_1 125.4
C7_1 C6_1 H6_1 125.4
C8_1 C7_1 C6_1 104.6(8)
C8_1 C7_1 H7_1 127.7
C6_1 C7_1 H7_1 127.7
N3_1 C8_1 C7_1 110.1(9)
N3_1 C8_1 H8_1 124.9
C7_1 C8_1 H8_1 124.9
N4_1 C9_1 C10_1 110.9(8)
N4_1 C9_1 H9_1 124.6
C10_1 C9_1 H9_1 124.6
C11_1 C10_1 C9_1 104.4(8)
C11_1 C10_1 H10_1 127.8
C9_1 C10_1 H10_1 127.8
N5_1 C11_1 C10_1 109.0(8)
N5_1 C11_1 H11_1 125.5
C10_1 C11_1 H11_1 125.5
C13_1 C12_1 C17_1 116.0(8)
C13_1 C12_1 B1_1 121.1(8)
C17_1 C12_1 B1_1 122.4(8)
C12_1 C13_1 C14_1 122.3(8)
C12_1 C13_1 H13_1 118.9
C14_1 C13_1 H13_1 118.9
C15_1 C14_1 C13_1 119.5(9)
C15_1 C14_1 H14_1 120.2
C13_1 C14_1 H14_1 120.2
C14_1 C15_1 C16_1 120.7(9)
C14_1 C15_1 H15_1 119.7
C16_1 C15_1 H15_1 119.7
C15_1 C16_1 C17_1 118.5(9)
C15_1 C16_1 H16_1 120.7
C17_1 C16_1 H16_1 120.7
C12_1 C17_1 C16_1 122.8(9)
C12_1 C17_1 H17_1 118.6
C16_1 C17_1 H17_1 118.6
N6_1 C18_1 C19_1 110.9(8)
N6_1 C18_1 H18_1 124.5
C19_1 C18_1 H18_1 124.5
C20_1 C19_1 C18_1 103.9(8)
C20_1 C19_1 H19_1 128.1
C18_1 C19_1 H19_1 128.1
N7_1 C20_1 C19_1 109.6(8)
N7_1 C20_1 H20_1 125.2
C19_1 C20_1 H20_1 125.2
N8_1 C21_1 C22_1 110.5(9)
N8_1 C21_1 H21_1 124.8
C22_1 C21_1 H21_1 124.8
C23_1 C22_1 C21_1 104.8(8)
C23_1 C22_1 H22_1 127.6
C21_1 C22_1 H22_1 127.6
N9_1 C23_1 C22_1 109.3(8)
N9_1 C23_1 H23_1 125.3
C22_1 C23_1 H23_1 125.3
C25_1 C24_1 C29_1 114.3(8)
C25_1 C24_1 B2_1 123.1(8)
C29_1 C24_1 B2_1 122.3(8)
C26_1 C25_1 C24_1 122.8(8)
C26_1 C25_1 H25_1 118.6
C24_1 C25_1 H25_1 118.6
C25_1 C26_1 C27_1 120.6(9)
C25_1 C26_1 H26_1 119.7
C27_1 C26_1 H26_1 119.7
C26_1 C27_1 C28_1 119.1(9)
C26_1 C27_1 H27_1 120.5
C28_1 C27_1 H27_1 120.5
C27_1 C28_1 C29_1 119.7(9)
C27_1 C28_1 H28_1 120.2
C29_1 C28_1 H28_1 120.2
C28_1 C29_1 C24_1 123.4(9)
C28_1 C29_1 H29_1 118.3
C24_1 C29_1 H29_1 118.3
N6_1 Co1_1 N2_1 92.8(3)
N6_1 Co1_1 N8_1 86.6(3)
N2_1 Co1_1 N8_1 173.1(3)
N6_1 Co1_1 N4_1 178.7(3)
N2_1 Co1_1 N4_1 87.4(3)
N8_1 Co1_1 N4_1 93.4(3)
N6_1 Co1_1 N1_1 90.2(3)
N2_1 Co1_1 N1_1 93.2(3)
N8_1 Co1_1 N1_1 93.7(3)
N4_1 Co1_1 N1_1 88.5(3)
C5_1 N1_1 C1_1 122.6(7)
C5_1 N1_1 Co1_1 117.9(5)
C1_1 N1_1 Co1_1 118.0(6)
N3_1 N2_1 C6_1 106.8(8)
N3_1 N2_1 Co1_1 118.7(6)
C6_1 N2_1 Co1_1 134.6(6)
C8_1 N3_1 N2_1 109.3(8)
C8_1 N3_1 B1_1 128.9(8)
N2_1 N3_1 B1_1 121.1(7)
C9_1 N4_1 N5_1 106.7(7)
C9_1 N4_1 Co1_1 134.0(6)
N5_1 N4_1 Co1_1 119.0(5)
C11_1 N5_1 N4_1 108.9(7)
C11_1 N5_1 B1_1 131.0(7)
N4_1 N5_1 B1_1 119.1(6)
C18_1 N6_1 N7_1 106.6(7)
C18_1 N6_1 Co1_1 136.3(7)
N7_1 N6_1 Co1_1 117.1(5)
C20_1 N7_1 N6_1 109.0(7)
C20_1 N7_1 B2_1 128.4(7)
N6_1 N7_1 B2_1 122.6(7)
C21_1 N8_1 N9_1 106.2(8)
C21_1 N8_1 Co1_1 133.8(7)
N9_1 N8_1 Co1_1 118.9(6)
C23_1 N9_1 N8_1 109.1(7)
C23_1 N9_1 B2_1 132.8(8)
N8_1 N9_1 B2_1 118.0(7)
N5_2 B1_2 N3_2 105.6(7)
N5_2 B1_2 C12_2 113.0(7)
N3_2 B1_2 C12_2 104.3(6)
N5_2 B1_2 C5_2 104.9(6)
N3_2 B1_2 C5_2 109.1(7)
C12_2 B1_2 C5_2 119.1(8)
N9_2 B2_2 N7_2 104.1(7)
N9_2 B2_2 C1_2 104.6(7)
N7_2 B2_2 C1_2 111.6(7)
N9_2 B2_2 C24_2 113.2(7)
N7_2 B2_2 C24_2 106.9(7)
C1_2 B2_2 C24_2 115.9(8)
N1_2 C1_2 C2_2 118.0(8)
N1_2 C1_2 B2_2 115.9(7)
C2_2 C1_2 B2_2 125.9(7)
C3_2 C2_2 C1_2 120.9(8)
C3_2 C2_2 H2_2 119.5
C1_2 C2_2 H2_2 119.5
C4_2 C3_2 C2_2 119.9(8)
C4_2 C3_2 H3_2 120.1
C2_2 C3_2 H3_2 120.1
C3_2 C4_2 C5_2 119.4(8)
C3_2 C4_2 H4_2 120.3
C5_2 C4_2 H4_2 120.3
N1_2 C5_2 C4_2 120.0(7)
N1_2 C5_2 B1_2 115.0(7)
C4_2 C5_2 B1_2 124.9(8)
N2_2 C6_2 C7_2 109.5(8)
N2_2 C6_2 H6_2 125.3
C7_2 C6_2 H6_2 125.3
C8_2 C7_2 C6_2 105.2(8)
C8_2 C7_2 H7_2 127.4
C6_2 C7_2 H7_2 127.4
N3_2 C8_2 C7_2 108.9(8)
N3_2 C8_2 H8_2 125.5
C7_2 C8_2 H8_2 125.5
N4_2 C9_2 C10_2 110.8(9)
N4_2 C9_2 H9_2 124.6
C10_2 C9_2 H9_2 124.6
C9_2 C10_2 C11_2 105.7(8)
C9_2 C10_2 H10_2 127.2
C11_2 C10_2 H10_2 127.2
N5_2 C11_2 C10_2 108.1(8)
N5_2 C11_2 H11_2 125.9
C10_2 C11_2 H11_2 125.9
C17_2 C12_2 C13_2 117.4(8)
C17_2 C12_2 B1_2 120.2(8)
C13_2 C12_2 B1_2 121.5(8)
C12_2 C13_2 C14_2 121.5(8)
C12_2 C13_2 H13_2 119.3
C14_2 C13_2 H13_2 119.3
C15_2 C14_2 C13_2 120.3(8)
C15_2 C14_2 H14_2 119.9
C13_2 C14_2 H14_2 119.9
C14_2 C15_2 C16_2 117.9(8)
C14_2 C15_2 H15_2 121.0
C16_2 C15_2 H15_2 121.0
C17_2 C16_2 C15_2 121.5(9)
C17_2 C16_2 H16_2 119.2
C15_2 C16_2 H16_2 119.2
C16_2 C17_2 C12_2 121.3(9)
C16_2 C17_2 H17_2 119.4
C12_2 C17_2 H17_2 119.4
N6_2 C18_2 C19_2 109.0(8)
N6_2 C18_2 H18_2 125.5
C19_2 C18_2 H18_2 125.5
C20_2 C19_2 C18_2 105.2(8)
C20_2 C19_2 H19_2 127.4
C18_2 C19_2 H19_2 127.4
N7_2 C20_2 C19_2 109.4(8)
N7_2 C20_2 H20_2 125.3
C19_2 C20_2 H20_2 125.3
N8_2 C21_2 C22_2 110.5(9)
N8_2 C21_2 H21_2 124.8
C22_2 C21_2 H21_2 124.8
C23_2 C22_2 C21_2 105.3(8)
C23_2 C22_2 H22_2 127.3
C21_2 C22_2 H22_2 127.3
N9_2 C23_2 C22_2 109.0(8)
N9_2 C23_2 H23_2 125.5
C22_2 C23_2 H23_2 125.5
C25_2 C24_2 C29_2 115.5(8)
C25_2 C24_2 B2_2 120.4(8)
C29_2 C24_2 B2_2 123.9(8)
C26_2 C25_2 C24_2 122.2(9)
C26_2 C25_2 H25_2 118.9
C24_2 C25_2 H25_2 118.9
C25_2 C26_2 C27_2 120.9(9)
C25_2 C26_2 H26_2 119.5
C27_2 C26_2 H26_2 119.5
C28_2 C27_2 C26_2 117.4(9)
C28_2 C27_2 H27_2 121.3
C26_2 C27_2 H27_2 121.3
C27_2 C28_2 C29_2 121.6(10)
C27_2 C28_2 H28_2 119.2
C29_2 C28_2 H28_2 119.2
C28_2 C29_2 C24_2 122.0(10)
C28_2 C29_2 H29_2 119.0
C24_2 C29_2 H29_2 119.0
N2_2 Co1_2 N6_2 92.0(3)
N2_2 Co1_2 N4_2 87.7(3)
N6_2 Co1_2 N4_2 172.3(3)
N2_2 Co1_2 N8_2 178.2(3)
N6_2 Co1_2 N8_2 87.6(3)
N4_2 Co1_2 N8_2 92.9(3)
N2_2 Co1_2 N1_2 88.6(3)
N6_2 Co1_2 N1_2 94.6(3)
N4_2 Co1_2 N1_2 93.1(3)
N8_2 Co1_2 N1_2 89.7(3)
C5_2 N1_2 C1_2 121.7(7)
C5_2 N1_2 Co1_2 119.1(6)
C1_2 N1_2 Co1_2 117.6(5)
C6_2 N2_2 N3_2 106.9(7)
C6_2 N2_2 Co1_2 135.3(6)
N3_2 N2_2 Co1_2 117.6(5)
C8_2 N3_2 N2_2 109.4(7)
C8_2 N3_2 B1_2 128.6(7)
N2_2 N3_2 B1_2 121.7(6)
C9_2 N4_2 N5_2 105.1(8)
C9_2 N4_2 Co1_2 134.8(7)
N5_2 N4_2 Co1_2 119.6(6)
C11_2 N5_2 N4_2 110.1(8)
C11_2 N5_2 B1_2 132.1(8)
N4_2 N5_2 B1_2 117.7(7)
C18_2 N6_2 N7_2 108.1(8)
C18_2 N6_2 Co1_2 135.5(7)
N7_2 N6_2 Co1_2 116.2(6)
C20_2 N7_2 N6_2 108.3(7)
C20_2 N7_2 B2_2 129.6(8)
N6_2 N7_2 B2_2 121.5(7)
C21_2 N8_2 N9_2 106.6(7)
C21_2 N8_2 Co1_2 135.3(7)
N9_2 N8_2 Co1_2 117.9(5)
C23_2 N9_2 N8_2 108.4(7)
C23_2 N9_2 B2_2 131.5(7)
N8_2 N9_2 B2_2 119.0(6)
N3_3 B1_3 N5_3 104.6(7)
N3_3 B1_3 C12_3 105.4(6)
N5_3 B1_3 C12_3 112.9(7)
N3_3 B1_3 C5_3 110.5(7)
N5_3 B1_3 C5_3 105.4(6)
C12_3 B1_3 C5_3 117.4(8)
N9_3 B2_3 N7_3 105.5(7)
N9_3 B2_3 C24_3 112.0(7)
N7_3 B2_3 C24_3 105.9(7)
N9_3 B2_3 C1_3 102.9(7)
N7_3 B2_3 C1_3 111.2(7)
C24_3 B2_3 C1_3 118.6(8)
N1_3 C1_3 C2_3 119.6(8)
N1_3 C1_3 B2_3 116.2(8)
C2_3 C1_3 B2_3 123.6(8)
C1_3 C2_3 C3_3 120.5(8)
C1_3 C2_3 H2_3 119.8
C3_3 C2_3 H2_3 119.8
C2_3 C3_3 C4_3 118.5(9)
C2_3 C3_3 H3_3 120.7
C4_3 C3_3 H3_3 120.7
C5_3 C4_3 C3_3 120.2(8)
C5_3 C4_3 H4_3 119.9
C3_3 C4_3 H4_3 119.9
N1_3 C5_3 C4_3 119.3(7)
N1_3 C5_3 B1_3 116.0(7)
C4_3 C5_3 B1_3 124.6(7)
N2_3 C6_3 C7_3 109.7(8)
N2_3 C6_3 H6_3 125.2
C7_3 C6_3 H6_3 125.2
C8_3 C7_3 C6_3 105.6(8)
C8_3 C7_3 H7_3 127.2
C6_3 C7_3 H7_3 127.2
N3_3 C8_3 C7_3 108.3(8)
N3_3 C8_3 H8_3 125.9
C7_3 C8_3 H8_3 125.9
N4_3 C9_3 C10_3 110.9(9)
N4_3 C9_3 H9_3 124.5
C10_3 C9_3 H9_3 124.5
C9_3 C10_3 C11_3 105.0(8)
C9_3 C10_3 H10_3 127.5
C11_3 C10_3 H10_3 127.5
N5_3 C11_3 C10_3 108.4(9)
N5_3 C11_3 H11_3 125.8
C10_3 C11_3 H11_3 125.8
C17_3 C12_3 C13_3 116.5(8)
C17_3 C12_3 B1_3 122.6(9)
C13_3 C12_3 B1_3 120.1(8)
C14_3 C13_3 C12_3 121.0(9)
C14_3 C13_3 H13_3 119.5
C12_3 C13_3 H13_3 119.5
C15_3 C14_3 C13_3 121.6(10)
C15_3 C14_3 H14_3 119.2
C13_3 C14_3 H14_3 119.2
C14_3 C15_3 C16_3 119.1(9)
C14_3 C15_3 H15_3 120.4
C16_3 C15_3 H15_3 120.4
C15_3 C16_3 C17_3 120.0(9)
C15_3 C16_3 H16_3 120.0
C17_3 C16_3 H16_3 120.0
C12_3 C17_3 C16_3 121.7(9)
C12_3 C17_3 H17_3 119.1
C16_3 C17_3 H17_3 119.1
N6_3 C18_3 C19_3 111.3(9)
N6_3 C18_3 H18_3 124.4
C19_3 C18_3 H18_3 124.4
C20_3 C19_3 C18_3 105.3(8)
C20_3 C19_3 H19_3 127.4
C18_3 C19_3 H19_3 127.4
C19_3 C20_3 N7_3 108.7(8)
C19_3 C20_3 H20_3 125.7
N7_3 C20_3 H20_3 125.7
N8_3 C21_3 C22_3 110.5(9)
N8_3 C21_3 H21_3 124.8
C22_3 C21_3 H21_3 124.8
C23_3 C22_3 C21_3 105.1(8)
C23_3 C22_3 H22_3 127.5
C21_3 C22_3 H22_3 127.5
N9_3 C23_3 C22_3 109.4(8)
N9_3 C23_3 H23_3 125.3
C22_3 C23_3 H23_3 125.3
C29_3 C24_3 C25_3 116.0(8)
C29_3 C24_3 B2_3 121.3(8)
C25_3 C24_3 B2_3 122.6(8)
C26_3 C25_3 C24_3 121.3(8)
C26_3 C25_3 H25_3 119.4
C24_3 C25_3 H25_3 119.4
C27_3 C26_3 C25_3 120.9(9)
C27_3 C26_3 H26_3 119.6
C25_3 C26_3 H26_3 119.6
C28_3 C27_3 C26_3 117.8(9)
C28_3 C27_3 H27_3 121.1
C26_3 C27_3 H27_3 121.1
C29_3 C28_3 C27_3 121.1(9)
C29_3 C28_3 H28_3 119.4
C27_3 C28_3 H28_3 119.4
C28_3 C29_3 C24_3 122.8(9)
C28_3 C29_3 H29_3 118.6
C24_3 C29_3 H29_3 118.6
N2_3 Co1_3 N6_3 92.4(3)
N2_3 Co1_3 N4_3 86.4(3)
N6_3 Co1_3 N4_3 172.8(3)
N2_3 Co1_3 N8_3 178.9(3)
N6_3 Co1_3 N8_3 88.3(3)
N4_3 Co1_3 N8_3 93.0(3)
N2_3 Co1_3 N1_3 90.6(3)
N6_3 Co1_3 N1_3 92.4(3)
N4_3 Co1_3 N1_3 94.7(3)
N8_3 Co1_3 N1_3 88.5(3)
C1_3 N1_3 C5_3 121.9(7)
C1_3 N1_3 Co1_3 119.0(6)
C5_3 N1_3 Co1_3 117.4(6)
C6_3 N2_3 N3_3 107.4(7)
C6_3 N2_3 Co1_3 136.3(6)
N3_3 N2_3 Co1_3 116.2(5)
C8_3 N3_3 N2_3 109.0(7)
C8_3 N3_3 B1_3 129.2(7)
N2_3 N3_3 B1_3 121.8(6)
C9_3 N4_3 N5_3 106.4(8)
C9_3 N4_3 Co1_3 134.1(7)
N5_3 N4_3 Co1_3 118.9(6)
C11_3 N5_3 N4_3 109.2(8)
C11_3 N5_3 B1_3 133.2(8)
N4_3 N5_3 B1_3 117.6(7)
C18_3 N6_3 N7_3 107.1(8)
C18_3 N6_3 Co1_3 135.4(7)
N7_3 N6_3 Co1_3 117.5(6)
C20_3 N7_3 N6_3 107.7(7)
C20_3 N7_3 B2_3 130.7(8)
N6_3 N7_3 B2_3 121.2(7)
C21_3 N8_3 N9_3 106.3(7)
C21_3 N8_3 Co1_3 133.7(6)
N9_3 N8_3 Co1_3 118.9(5)
C23_3 N9_3 N8_3 108.7(7)
C23_3 N9_3 B2_3 131.1(8)
N8_3 N9_3 B2_3 119.2(7)
N3_4 B1_4 N5_4 104.2(7)
N3_4 B1_4 C12_4 106.9(8)
N5_4 B1_4 C12_4 111.7(7)
N3_4 B1_4 C5_4 113.0(7)
N5_4 B1_4 C5_4 102.3(8)
C12_4 B1_4 C5_4 117.9(8)
N9_4 B2_4 N7_4 104.6(7)
N9_4 B2_4 C24_4 113.9(8)
N7_4 B2_4 C24_4 106.2(7)
N9_4 B2_4 C1_4 105.7(7)
N7_4 B2_4 C1_4 108.9(8)
C24_4 B2_4 C1_4 116.9(8)
N1_4 C1_4 C2_4 119.1(8)
N1_4 C1_4 B2_4 115.7(8)
C2_4 C1_4 B2_4 125.0(8)
C3_4 C2_4 C1_4 121.7(8)
C3_4 C2_4 H2_4 119.1
C1_4 C2_4 H2_4 119.1
C2_4 C3_4 C4_4 118.7(8)
C2_4 C3_4 H3_4 120.7
C4_4 C3_4 H3_4 120.7
C3_4 C4_4 C5_4 120.4(8)
C3_4 C4_4 H4_4 119.8
C5_4 C4_4 H4_4 119.8
N1_4 C5_4 C4_4 118.7(8)
N1_4 C5_4 B1_4 115.8(8)
C4_4 C5_4 B1_4 125.2(8)
N2_4 C6_4 C7_4 110.0(9)
N2_4 C6_4 H6_4 125.0
C7_4 C6_4 H6_4 125.0
C6_4 C7_4 C8_4 104.1(8)
C6_4 C7_4 H7_4 127.9
C8_4 C7_4 H7_4 127.9
N3_4 C8_4 C7_4 109.3(8)
N3_4 C8_4 H8_4 125.4
C7_4 C8_4 H8_4 125.4
N4_4 C9_4 C10_4 111.3(8)
N4_4 C9_4 H9_4 124.3
C10_4 C9_4 H9_4 124.3
C11_4 C10_4 C9_4 104.2(8)
C11_4 C10_4 H10_4 127.9
C9_4 C10_4 H10_4 127.9
N5_4 C11_4 C10_4 108.7(8)
N5_4 C11_4 H11_4 125.6
C10_4 C11_4 H11_4 125.6
C13_4 C12_4 C17_4 115.2(8)
C13_4 C12_4 B1_4 123.0(8)
C17_4 C12_4 B1_4 121.4(8)
C12_4 C13_4 C14_4 122.7(8)
C12_4 C13_4 H13_4 118.6
C14_4 C13_4 H13_4 118.6
C15_4 C14_4 C13_4 119.7(8)
C15_4 C14_4 H14_4 120.2
C13_4 C14_4 H14_4 120.2
C16_4 C15_4 C14_4 120.3(8)
C16_4 C15_4 H15_4 119.8
C14_4 C15_4 H15_4 119.8
C15_4 C16_4 C17_4 119.3(9)
C15_4 C16_4 H16_4 120.3
C17_4 C16_4 H16_4 120.3
C16_4 C17_4 C12_4 122.6(9)
C16_4 C17_4 H17_4 118.7
C12_4 C17_4 H17_4 118.7
N6_4 C18_4 C19_4 110.2(8)
N6_4 C18_4 H18_4 124.9
C19_4 C18_4 H18_4 124.9
C20_4 C19_4 C18_4 104.8(8)
C20_4 C19_4 H19_4 127.6
C18_4 C19_4 H19_4 127.6
N7_4 C20_4 C19_4 109.0(8)
N7_4 C20_4 H20_4 125.5
C19_4 C20_4 H20_4 125.5
N8_4 C21_4 C22_4 111.2(9)
N8_4 C21_4 H21_4 124.4
C22_4 C21_4 H21_4 124.4
C23_4 C22_4 C21_4 104.5(8)
C23_4 C22_4 H22_4 127.7
C21_4 C22_4 H22_4 127.7
N9_4 C23_4 C22_4 108.8(9)
N9_4 C23_4 H23_4 125.6
C22_4 C23_4 H23_4 125.6
C25_4 C24_4 C29_4 115.0(8)
C25_4 C24_4 B2_4 119.6(8)
C29_4 C24_4 B2_4 124.7(8)
C26_4 C25_4 C24_4 122.6(8)
C26_4 C25_4 H25_4 118.7
C24_4 C25_4 H25_4 118.7
C27_4 C26_4 C25_4 120.1(9)
C27_4 C26_4 H26_4 119.9
C25_4 C26_4 H26_4 119.9
C28_4 C27_4 C26_4 119.6(8)
C28_4 C27_4 H27_4 120.2
C26_4 C27_4 H27_4 120.2
C27_4 C28_4 C29_4 119.1(9)
C27_4 C28_4 H28_4 120.4
C29_4 C28_4 H28_4 120.4
C28_4 C29_4 C24_4 123.4(9)
C28_4 C29_4 H29_4 118.3
C24_4 C29_4 H29_4 118.3
N6_4 Co1_4 N2_4 93.2(3)
N6_4 Co1_4 N8_4 85.9(3)
N2_4 Co1_4 N8_4 173.0(3)
N6_4 Co1_4 N4_4 178.6(3)
N2_4 Co1_4 N4_4 87.5(3)
N8_4 Co1_4 N4_4 93.5(3)
N6_4 Co1_4 N1_4 90.5(3)
N2_4 Co1_4 N1_4 92.9(3)
N8_4 Co1_4 N1_4 94.0(3)
N4_4 Co1_4 N1_4 88.2(3)
C1_4 N1_4 C5_4 121.3(8)
C1_4 N1_4 Co1_4 118.5(6)
C5_4 N1_4 Co1_4 118.9(6)
C6_4 N2_4 N3_4 107.4(8)
C6_4 N2_4 Co1_4 135.0(7)
N3_4 N2_4 Co1_4 117.6(6)
C8_4 N3_4 N2_4 109.2(8)
C8_4 N3_4 B1_4 129.1(8)
N2_4 N3_4 B1_4 121.4(8)
C9_4 N4_4 N5_4 106.7(6)
C9_4 N4_4 Co1_4 133.7(6)
N5_4 N4_4 Co1_4 118.6(5)
C11_4 N5_4 N4_4 109.0(7)
C11_4 N5_4 B1_4 129.9(8)
N4_4 N5_4 B1_4 119.8(7)
C18_4 N6_4 N7_4 107.6(7)
C18_4 N6_4 Co1_4 135.9(6)
N7_4 N6_4 Co1_4 116.3(5)
N6_4 N7_4 C20_4 108.3(7)
N6_4 N7_4 B2_4 122.9(7)
C20_4 N7_4 B2_4 128.8(7)
C21_4 N8_4 N9_4 106.0(8)
C21_4 N8_4 Co1_4 133.9(7)
N9_4 N8_4 Co1_4 119.0(6)
C23_4 N9_4 N8_4 109.5(7)
C23_4 N9_4 B2_4 132.5(8)
N8_4 N9_4 B2_4 118.0(7)
C2A_5 C1A_5 C6A_5 120.0
C2A_5 C1A_5 H1A_5 120.0
C6A_5 C1A_5 H1A_5 120.0
C3A_5 C2A_5 C1A_5 120.0
C3A_5 C2A_5 H2A_5 120.0
C1A_5 C2A_5 H2A_5 120.0
C2A_5 C3A_5 C4A_5 120.0
C2A_5 C3A_5 H3A_5 120.0
C4A_5 C3A_5 H3A_5 120.0
C3A_5 C4A_5 C5A_5 120.0
C3A_5 C4A_5 H4A_5 120.0
C5A_5 C4A_5 H4A_5 120.0
C6A_5 C5A_5 C4A_5 120.0
C6A_5 C5A_5 H5A_5 120.0
C4A_5 C5A_5 H5A_5 120.0
C5A_5 C6A_5 C1A_5 120.0
C5A_5 C6A_5 H6A_5 120.0
C1A_5 C6A_5 H6A_5 120.0
C2B_5 C1B_5 C6B_5 120.0
C2B_5 C1B_5 H1B_5 120.0
C6B_5 C1B_5 H1B_5 120.0
C3B_5 C2B_5 C1B_5 120.0
C3B_5 C2B_5 H2B_5 120.0
C1B_5 C2B_5 H2B_5 120.0
C2B_5 C3B_5 C4B_5 120.0
C2B_5 C3B_5 H3B_5 120.0
C4B_5 C3B_5 H3B_5 120.0
C3B_5 C4B_5 C5B_5 120.0
C3B_5 C4B_5 H4B_5 120.0
C5B_5 C4B_5 H4B_5 120.0
C4B_5 C5B_5 C6B_5 120.0
C4B_5 C5B_5 H5B_5 120.0
C6B_5 C5B_5 H5B_5 120.0
C5B_5 C6B_5 C1B_5 120.0
C5B_5 C6B_5 H6B_5 120.0
C1B_5 C6B_5 H6B_5 120.0
C6_6 C1_6 C2_6 120.1(9)
C6_6 C1_6 H1_6 120.0
C2_6 C1_6 H1_6 120.0
C3_6 C2_6 C1_6 120.0(9)
C3_6 C2_6 H2_6 120.0
C1_6 C2_6 H2_6 120.0
C2_6 C3_6 C4_6 120.5(10)
C2_6 C3_6 H3_6 119.8
C4_6 C3_6 H3_6 119.8
C3_6 C4_6 C5_6 120.0(11)
C3_6 C4_6 H4_6 120.0
C5_6 C4_6 H4_6 120.0
C6_6 C5_6 C4_6 119.1(9)
C6_6 C5_6 H5_6 120.4
C4_6 C5_6 H5_6 120.4
C1_6 C6_6 C5_6 120.3(9)
C1_6 C6_6 H6_6 119.9
C5_6 C6_6 H6_6 119.9
C6_7 C1_7 C2_7 119.7(9)
C6_7 C1_7 H1_7 120.1
C2_7 C1_7 H1_7 120.1
C1_7 C2_7 C3_7 120.3(9)
C1_7 C2_7 H2_7 119.8
C3_7 C2_7 H2_7 119.8
C4_7 C3_7 C2_7 119.9(9)
C4_7 C3_7 H3_7 120.1
C2_7 C3_7 H3_7 120.1
C5_7 C4_7 C3_7 120.8(10)
C5_7 C4_7 H4_7 119.6
C3_7 C4_7 H4_7 119.6
C4_7 C5_7 C6_7 118.3(10)
C4_7 C5_7 H5_7 120.8
C6_7 C5_7 H5_7 120.8
C1_7 C6_7 C5_7 121.0(10)
C1_7 C6_7 H6_7 119.5
C5_7 C6_7 H6_7 119.5
C2A_8 C1A_8 C6A_8 120.0
C2A_8 C1A_8 H1A_8 120.0
C6A_8 C1A_8 H1A_8 120.0
C3A_8 C2A_8 C1A_8 120.0
C3A_8 C2A_8 H2A_8 120.0
C1A_8 C2A_8 H2A_8 120.0
C2A_8 C3A_8 C4A_8 120.0
C2A_8 C3A_8 H3A_8 120.0
C4A_8 C3A_8 H3A_8 120.0
C3A_8 C4A_8 C5A_8 120.0
C3A_8 C4A_8 H4A_8 120.0
C5A_8 C4A_8 H4A_8 120.0
C6A_8 C5A_8 C4A_8 120.0
C6A_8 C5A_8 H5A_8 120.0
C4A_8 C5A_8 H5A_8 120.0
C5A_8 C6A_8 C1A_8 120.0
C5A_8 C6A_8 H6A_8 120.0
C1A_8 C6A_8 H6A_8 120.0
C2B_8 C1B_8 C6B_8 120.0
C2B_8 C1B_8 H1B_8 120.0
C6B_8 C1B_8 H1B_8 120.0
C3B_8 C2B_8 C1B_8 120.0
C3B_8 C2B_8 H2B_8 120.0
C1B_8 C2B_8 H2B_8 120.0
C4B_8 C3B_8 C2B_8 120.0
C4B_8 C3B_8 H3B_8 120.0
C2B_8 C3B_8 H3B_8 120.0
C3B_8 C4B_8 C5B_8 120.0
C3B_8 C4B_8 H4B_8 120.0
C5B_8 C4B_8 H4B_8 120.0
C6B_8 C5B_8 C4B_8 120.0
C6B_8 C5B_8 H5B_8 120.0
C4B_8 C5B_8 H5B_8 120.0
C5B_8 C6B_8 C1B_8 120.0
C5B_8 C6B_8 H6B_8 120.0
C1B_8 C6B_8 H6B_8 120.0

loop_
_geom_bond_atom_site_label_1
_geom_bond_atom_site_label_2
_geom_bond_distance
B1_1 N3_1 1.584(12)
B1_1 N5_1 1.589(12)
B1_1 C12_1 1.605(13)
B1_1 C5_1 1.631(13)
B2_1 N9_1 1.590(13)
B2_1 N7_1 1.590(12)
B2_1 C24_1 1.602(13)
B2_1 C1_1 1.621(13)
C1_1 N1_1 1.368(11)
C1_1 C2_1 1.383(12)
C2_1 C3_1 1.384(11)
C2_1 H2_1 0.9500
C3_1 C4_1 1.372(11)
C3_1 H3_1 0.9500
C4_1 C5_1 1.399(12)
C4_1 H4_1 0.9500
C5_1 N1_1 1.364(11)
C6_1 N2_1 1.362(12)
C6_1 C7_1 1.383(13)
C6_1 H6_1 0.9500
C7_1 C8_1 1.366(14)
C7_1 H7_1 0.9500
C8_1 N3_1 1.322(12)
C8_1 H8_1 0.9500
C9_1 N4_1 1.323(11)
C9_1 C10_1 1.382(12)
C9_1 H9_1 0.9500
C10_1 C11_1 1.372(13)
C10_1 H10_1 0.9500
C11_1 N5_1 1.338(10)
C11_1 H11_1 0.9500
C12_1 C13_1 1.392(12)
C12_1 C17_1 1.394(12)
C13_1 C14_1 1.395(12)
C13_1 H13_1 0.9500
C14_1 C15_1 1.374(12)
C14_1 H14_1 0.9500
C15_1 C16_1 1.382(13)
C15_1 H15_1 0.9500
C16_1 C17_1 1.400(13)
C16_1 H16_1 0.9500
C17_1 H17_1 0.9500
C18_1 N6_1 1.329(11)
C18_1 C19_1 1.393(12)
C18_1 H18_1 0.9500
C19_1 C20_1 1.361(13)
C19_1 H19_1 0.9500
C20_1 N7_1 1.346(10)
C20_1 H20_1 0.9500
C21_1 N8_1 1.337(11)
C21_1 C22_1 1.390(13)
C21_1 H21_1 0.9500
C22_1 C23_1 1.363(13)
C22_1 H22_1 0.9500
C23_1 N9_1 1.340(11)
C23_1 H23_1 0.9500
C24_1 C25_1 1.401(12)
C24_1 C29_1 1.403(12)
C25_1 C26_1 1.367(12)
C25_1 H25_1 0.9500
C26_1 C27_1 1.373(12)
C26_1 H26_1 0.9500
C27_1 C28_1 1.375(13)
C27_1 H27_1 0.9500
C28_1 C29_1 1.375(12)
C28_1 H28_1 0.9500
C29_1 H29_1 0.9500
Co1_1 N6_1 1.929(7)
Co1_1 N2_1 1.947(8)
Co1_1 N8_1 1.968(8)
Co1_1 N4_1 1.990(6)
Co1_1 N1_1 2.090(7)
N2_1 N3_1 1.343(10)
N4_1 N5_1 1.361(10)
N6_1 N7_1 1.351(10)
N8_1 N9_1 1.369(10)
B1_2 N5_2 1.574(12)
B1_2 N3_2 1.584(12)
B1_2 C12_2 1.631(13)
B1_2 C5_2 1.642(12)
B2_2 N9_2 1.572(12)
B2_2 N7_2 1.581(12)
B2_2 C1_2 1.612(13)
B2_2 C24_2 1.614(13)
C1_2 N1_2 1.367(10)
C1_2 C2_2 1.385(11)
C2_2 C3_2 1.378(11)
C2_2 H2_2 0.9500
C3_2 C4_2 1.366(11)
C3_2 H3_2 0.9500
C4_2 C5_2 1.387(11)
C4_2 H4_2 0.9500
C5_2 N1_2 1.359(11)
C6_2 N2_2 1.330(10)
C6_2 C7_2 1.394(12)
C6_2 H6_2 0.9500
C7_2 C8_2 1.360(13)
C7_2 H7_2 0.9500
C8_2 N3_2 1.332(10)
C8_2 H8_2 0.9500
C9_2 N4_2 1.352(11)
C9_2 C10_2 1.372(14)
C9_2 H9_2 0.9500
C10_2 C11_2 1.375(13)
C10_2 H10_2 0.9500
C11_2 N5_2 1.341(11)
C11_2 H11_2 0.9500
C12_2 C17_2 1.385(12)
C12_2 C13_2 1.386(12)
C13_2 C14_2 1.389(11)
C13_2 H13_2 0.9500
C14_2 C15_2 1.386(12)
C14_2 H14_2 0.9500
C15_2 C16_2 1.386(13)
C15_2 H15_2 0.9500
C16_2 C17_2 1.368(12)
C16_2 H16_2 0.9500
C17_2 H17_2 0.9500
C18_2 N6_2 1.339(11)
C18_2 C19_2 1.401(13)
C18_2 H18_2 0.9500
C19_2 C20_2 1.363(13)
C19_2 H19_2 0.9500
C20_2 N7_2 1.353(11)
C20_2 H20_2 0.9500
C21_2 N8_2 1.324(11)
C21_2 C22_2 1.377(12)
C21_2 H21_2 0.9500
C22_2 C23_2 1.371(13)
C22_2 H22_2 0.9500
C23_2 N9_2 1.335(10)
C23_2 H23_2 0.9500
C24_2 C25_2 1.396(12)
C24_2 C29_2 1.403(12)
C25_2 C26_2 1.374(12)
C25_2 H25_2 0.9500
C26_2 C27_2 1.399(13)
C26_2 H26_2 0.9500
C27_2 C28_2 1.372(14)
C27_2 H27_2 0.9500
C28_2 C29_2 1.375(13)
C28_2 H28_2 0.9500
C29_2 H29_2 0.9500
Co1_2 N2_2 1.934(7)
Co1_2 N6_2 1.937(8)
Co1_2 N4_2 1.962(8)
Co1_2 N8_2 1.963(6)
Co1_2 N1_2 2.093(7)
N2_2 N3_2 1.358(10)
N4_2 N5_2 1.374(10)
N6_2 N7_2 1.356(10)
N8_2 N9_2 1.383(10)
B1_3 N3_3 1.576(12)
B1_3 N5_3 1.589(12)
B1_3 C12_3 1.618(13)
B1_3 C5_3 1.626(12)
B2_3 N9_3 1.562(12)
B2_3 N7_3 1.570(13)
B2_3 C24_3 1.617(13)
B2_3 C1_3 1.638(13)
C1_3 N1_3 1.345(10)
C1_3 C2_3 1.384(12)
C2_3 C3_3 1.385(12)
C2_3 H2_3 0.9500
C3_3 C4_3 1.389(12)
C3_3 H3_3 0.9500
C4_3 C5_3 1.387(12)
C4_3 H4_3 0.9500
C5_3 N1_3 1.360(10)
C6_3 N2_3 1.328(11)
C6_3 C7_3 1.386(12)
C6_3 H6_3 0.9500
C7_3 C8_3 1.383(13)
C7_3 H7_3 0.9500
C8_3 N3_3 1.338(10)
C8_3 H8_3 0.9500
C9_3 N4_3 1.337(12)
C9_3 C10_3 1.370(14)
C9_3 H9_3 0.9500
C10_3 C11_3 1.391(14)
C10_3 H10_3 0.9500
C11_3 N5_3 1.339(12)
C11_3 H11_3 0.9500
C12_3 C17_3 1.388(13)
C12_3 C13_3 1.412(13)
C13_3 C14_3 1.379(12)
C13_3 H13_3 0.9500
C14_3 C15_3 1.362(13)
C14_3 H14_3 0.9500
C15_3 C16_3 1.380(13)
C15_3 H15_3 0.9500
C16_3 C17_3 1.399(13)
C16_3 H16_3 0.9500
C17_3 H17_3 0.9500
C18_3 N6_3 1.313(12)
C18_3 C19_3 1.380(13)
C18_3 H18_3 0.9500
C19_3 C20_3 1.363(13)
C19_3 H19_3 0.9500
C20_3 N7_3 1.368(12)
C20_3 H20_3 0.9500
C21_3 N8_3 1.340(11)
C21_3 C22_3 1.395(12)
C21_3 H21_3 0.9500
C22_3 C23_3 1.368(13)
C22_3 H22_3 0.9500
C23_3 N9_3 1.349(10)
C23_3 H23_3 0.9500
C24_3 C29_3 1.392(12)
C24_3 C25_3 1.397(12)
C25_3 C26_3 1.396(13)
C25_3 H25_3 0.9500
C26_3 C27_3 1.390(13)
C26_3 H26_3 0.9500
C27_3 C28_3 1.375(14)
C27_3 H27_3 0.9500
C28_3 C29_3 1.371(13)
C28_3 H28_3 0.9500
C29_3 H29_3 0.9500
Co1_3 N2_3 1.943(7)
Co1_3 N6_3 1.946(8)
Co1_3 N4_3 1.961(9)
Co1_3 N8_3 1.969(7)
Co1_3 N1_3 2.099(7)
N2_3 N3_3 1.372(10)
N4_3 N5_3 1.371(10)
N6_3 N7_3 1.378(10)
N8_3 N9_3 1.383(10)
B1_4 N3_4 1.565(13)
B1_4 N5_4 1.588(13)
B1_4 C12_4 1.605(14)
B1_4 C5_4 1.618(14)
B2_4 N9_4 1.577(12)
B2_4 N7_4 1.578(13)
B2_4 C24_4 1.595(13)
B2_4 C1_4 1.638(13)
C1_4 N1_4 1.359(11)
C1_4 C2_4 1.379(12)
C2_4 C3_4 1.357(11)
C2_4 H2_4 0.9500
C3_4 C4_4 1.385(11)
C3_4 H3_4 0.9500
C4_4 C5_4 1.395(12)
C4_4 H4_4 0.9500
C5_4 N1_4 1.371(10)
C6_4 N2_4 1.343(12)
C6_4 C7_4 1.394(13)
C6_4 H6_4 0.9500
C7_4 C8_4 1.401(13)
C7_4 H7_4 0.9500
C8_4 N3_4 1.329(12)
C8_4 H8_4 0.9500
C9_4 N4_4 1.329(11)
C9_4 C10_4 1.382(12)
C9_4 H9_4 0.9500
C10_4 C11_4 1.382(13)
C10_4 H10_4 0.9500
C11_4 N5_4 1.352(10)
C11_4 H11_4 0.9500
C12_4 C13_4 1.379(12)
C12_4 C17_4 1.425(12)
C13_4 C14_4 1.390(11)
C13_4 H13_4 0.9500
C14_4 C15_4 1.377(12)
C14_4 H14_4 0.9500
C15_4 C16_4 1.369(13)
C15_4 H15_4 0.9500
C16_4 C17_4 1.382(13)
C16_4 H16_4 0.9500
C17_4 H17_4 0.9500
C18_4 N6_4 1.335(11)
C18_4 C19_4 1.386(12)
C18_4 H18_4 0.9500
C19_4 C20_4 1.371(13)
C19_4 H19_4 0.9500
C20_4 N7_4 1.361(10)
C20_4 H20_4 0.9500
C21_4 N8_4 1.328(11)
C21_4 C22_4 1.385(13)
C21_4 H21_4 0.9500
C22_4 C23_4 1.376(13)
C22_4 H22_4 0.9500
C23_4 N9_4 1.338(12)
C23_4 H23_4 0.9500
C24_4 C25_4 1.392(12)
C24_4 C29_4 1.396(13)
C25_4 C26_4 1.380(12)
C25_4 H25_4 0.9500
C26_4 C27_4 1.379(12)
C26_4 H26_4 0.9500
C27_4 C28_4 1.372(13)
C27_4 H27_4 0.9500
C28_4 C29_4 1.387(13)
C28_4 H28_4 0.9500
C29_4 H29_4 0.9500
Co1_4 N6_4 1.946(7)
Co1_4 N2_4 1.959(9)
Co1_4 N8_4 1.964(8)
Co1_4 N4_4 1.988(6)
Co1_4 N1_4 2.089(7)
N2_4 N3_4 1.366(10)
N4_4 N5_4 1.358(10)
N6_4 N7_4 1.352(10)
N8_4 N9_4 1.371(10)
C1A_5 C2A_5 1.3900
C1A_5 C6A_5 1.3900
C1A_5 H1A_5 0.9500
C2A_5 C3A_5 1.3900
C2A_5 H2A_5 0.9500
C3A_5 C4A_5 1.3900
C3A_5 H3A_5 0.9500
C4A_5 C5A_5 1.3900
C4A_5 H4A_5 0.9500
C5A_5 C6A_5 1.3900
C5A_5 H5A_5 0.9500
C6A_5 H6A_5 0.9500
C1B_5 C2B_5 1.3900
C1B_5 C6B_5 1.3900
C1B_5 H1B_5 0.9500
C2B_5 C3B_5 1.3900
C2B_5 H2B_5 0.9500
C3B_5 C4B_5 1.3900
C3B_5 H3B_5 0.9500
C4B_5 C5B_5 1.3900
C4B_5 H4B_5 0.9500
C5B_5 C6B_5 1.3900
C5B_5 H5B_5 0.9500
C6B_5 H6B_5 0.9500
C1_6 C6_6 1.365(13)
C1_6 C2_6 1.389(13)
C1_6 H1_6 0.9500
C2_6 C3_6 1.352(13)
C2_6 H2_6 0.9500
C3_6 C4_6 1.374(13)
C3_6 H3_6 0.9500
C4_6 C5_6 1.392(14)
C4_6 H4_6 0.9500
C5_6 C6_6 1.378(14)
C5_6 H5_6 0.9500
C6_6 H6_6 0.9500
C1_7 C6_7 1.358(15)
C1_7 C2_7 1.367(14)
C1_7 H1_7 0.9500
C2_7 C3_7 1.374(12)
C2_7 H2_7 0.9500
C3_7 C4_7 1.373(13)
C3_7 H3_7 0.9500
C4_7 C5_7 1.366(14)
C4_7 H4_7 0.9500
C5_7 C6_7 1.401(14)
C5_7 H5_7 0.9500
C6_7 H6_7 0.9500
C1A_8 C2A_8 1.3900
C1A_8 C6A_8 1.3900
C1A_8 H1A_8 0.9500
C2A_8 C3A_8 1.3900
C2A_8 H2A_8 0.9500
C3A_8 C4A_8 1.3900
C3A_8 H3A_8 0.9500
C4A_8 C5A_8 1.3900
C4A_8 H4A_8 0.9500
C5A_8 C6A_8 1.3900
C5A_8 H5A_8 0.9500
C6A_8 H6A_8 0.9500
C1B_8 C2B_8 1.3900
C1B_8 C6B_8 1.3900
C1B_8 H1B_8 0.9500
C2B_8 C3B_8 1.3900
C2B_8 H2B_8 0.9500
C3B_8 C4B_8 1.3900
C3B_8 H3B_8 0.9500
C4B_8 C5B_8 1.3900
C4B_8 H4B_8 0.9500
C5B_8 C6B_8 1.3900
C5B_8 H5B_8 0.9500
C6B_8 H6B_8 0.9500

loop_
_geom_torsion_atom_site_label_1
_geom_torsion_atom_site_label_2
_geom_torsion_atom_site_label_3
_geom_torsion_atom_site_label_4
_geom_torsion
N9_1 B2_1 C1_1 N1_1 66.5(9)
N7_1 B2_1 C1_1 N1_1 -44.5(10)
C24_1 B2_1 C1_1 N1_1 -166.8(7)
N9_1 B2_1 C1_1 C2_1 -108.3(9)
N7_1 B2_1 C1_1 C2_1 140.7(8)
C24_1 B2_1 C1_1 C2_1 18.4(13)
N1_1 C1_1 C2_1 C3_1 -0.9(12)
B2_1 C1_1 C2_1 C3_1 173.9(8)
C1_1 C2_1 C3_1 C4_1 2.3(12)
C2_1 C3_1 C4_1 C5_1 -0.5(12)
C3_1 C4_1 C5_1 N1_1 -2.7(12)
C3_1 C4_1 C5_1 B1_1 -174.6(8)
N3_1 B1_1 C5_1 N1_1 43.8(11)
N5_1 B1_1 C5_1 N1_1 -66.3(9)
C12_1 B1_1 C5_1 N1_1 168.0(7)
N3_1 B1_1 C5_1 C4_1 -144.2(8)
N5_1 B1_1 C5_1 C4_1 105.7(9)
C12_1 B1_1 C5_1 C4_1 -20.0(12)
N2_1 C6_1 C7_1 C8_1 1.2(11)
C6_1 C7_1 C8_1 N3_1 -1.2(11)
N4_1 C9_1 C10_1 C11_1 0.2(11)
C9_1 C10_1 C11_1 N5_1 -1.3(10)
N3_1 B1_1 C12_1 C13_1 93.6(10)
N5_1 B1_1 C12_1 C13_1 -153.2(8)
C5_1 B1_1 C12_1 C13_1 -33.0(12)
N3_1 B1_1 C12_1 C17_1 -78.1(10)
N5_1 B1_1 C12_1 C17_1 35.1(12)
C5_1 B1_1 C12_1 C17_1 155.3(8)
C17_1 C12_1 C13_1 C14_1 -5.0(13)
B1_1 C12_1 C13_1 C14_1 -177.3(8)
C12_1 C13_1 C14_1 C15_1 2.1(14)
C13_1 C14_1 C15_1 C16_1 1.3(14)
C14_1 C15_1 C16_1 C17_1 -1.3(14)
C13_1 C12_1 C17_1 C16_1 5.0(14)
B1_1 C12_1 C17_1 C16_1 177.1(9)
C15_1 C16_1 C17_1 C12_1 -1.9(14)
N6_1 C18_1 C19_1 C20_1 -1.0(11)
C18_1 C19_1 C20_1 N7_1 0.9(10)
N8_1 C21_1 C22_1 C23_1 1.0(11)
C21_1 C22_1 C23_1 N9_1 0.9(11)
N9_1 B2_1 C24_1 C25_1 153.7(8)
N7_1 B2_1 C24_1 C25_1 -92.6(10)
C1_1 B2_1 C24_1 C25_1 31.5(13)
N9_1 B2_1 C24_1 C29_1 -33.3(12)
N7_1 B2_1 C24_1 C29_1 80.4(10)
C1_1 B2_1 C24_1 C29_1 -155.5(8)
C29_1 C24_1 C25_1 C26_1 3.1(13)
B2_1 C24_1 C25_1 C26_1 176.6(9)
C24_1 C25_1 C26_1 C27_1 -0.3(14)
C25_1 C26_1 C27_1 C28_1 -3.1(14)
C26_1 C27_1 C28_1 C29_1 3.5(14)
C27_1 C28_1 C29_1 C24_1 -0.5(14)
C25_1 C24_1 C29_1 C28_1 -2.6(13)
B2_1 C24_1 C29_1 C28_1 -176.2(9)
C4_1 C5_1 N1_1 C1_1 4.3(12)
B1_1 C5_1 N1_1 C1_1 176.8(7)
C4_1 C5_1 N1_1 Co1_1 -161.5(6)
B1_1 C5_1 N1_1 Co1_1 11.0(9)
C2_1 C1_1 N1_1 C5_1 -2.6(12)
B2_1 C1_1 N1_1 C5_1 -177.8(7)
C2_1 C1_1 N1_1 Co1_1 163.2(6)
B2_1 C1_1 N1_1 Co1_1 -12.0(9)
C7_1 C6_1 N2_1 N3_1 -0.8(10)
C7_1 C6_1 N2_1 Co1_1 -179.5(7)
C7_1 C8_1 N3_1 N2_1 0.7(11)
C7_1 C8_1 N3_1 B1_1 171.6(8)
C6_1 N2_1 N3_1 C8_1 0.1(9)
Co1_1 N2_1 N3_1 C8_1 179.0(6)
C6_1 N2_1 N3_1 B1_1 -171.7(7)
Co1_1 N2_1 N3_1 B1_1 7.2(10)
N5_1 B1_1 N3_1 C8_1 -117.2(10)
C12_1 B1_1 N3_1 C8_1 3.4(12)
C5_1 B1_1 N3_1 C8_1 132.5(9)
N5_1 B1_1 N3_1 N2_1 52.8(9)
C12_1 B1_1 N3_1 N2_1 173.4(7)
C5_1 B1_1 N3_1 N2_1 -57.5(10)
C10_1 C9_1 N4_1 N5_1 0.9(10)
C10_1 C9_1 N4_1 Co1_1 -173.8(6)
C10_1 C11_1 N5_1 N4_1 1.9(10)
C10_1 C11_1 N5_1 B1_1 170.6(9)
C9_1 N4_1 N5_1 C11_1 -1.8(9)
Co1_1 N4_1 N5_1 C11_1 173.9(6)
C9_1 N4_1 N5_1 B1_1 -172.0(8)
Co1_1 N4_1 N5_1 B1_1 3.7(10)
N3_1 B1_1 N5_1 C11_1 134.3(9)
C12_1 B1_1 N5_1 C11_1 18.5(14)
C5_1 B1_1 N5_1 C11_1 -108.8(10)
N3_1 B1_1 N5_1 N4_1 -57.9(9)
C12_1 B1_1 N5_1 N4_1 -173.8(7)
C5_1 B1_1 N5_1 N4_1 58.9(9)
C19_1 C18_1 N6_1 N7_1 0.6(10)
C19_1 C18_1 N6_1 Co1_1 -176.9(7)
C19_1 C20_1 N7_1 N6_1 -0.6(10)
C19_1 C20_1 N7_1 B2_1 177.2(8)
C18_1 N6_1 N7_1 C20_1 0.0(10)
Co1_1 N6_1 N7_1 C20_1 178.1(6)
C18_1 N6_1 N7_1 B2_1 -178.0(8)
Co1_1 N6_1 N7_1 B2_1 0.1(10)
N9_1 B2_1 N7_1 C20_1 126.6(9)
C24_1 B2_1 N7_1 C20_1 6.6(12)
C1_1 B2_1 N7_1 C20_1 -122.2(9)
N9_1 B2_1 N7_1 N6_1 -55.9(10)
C24_1 B2_1 N7_1 N6_1 -175.9(7)
C1_1 B2_1 N7_1 N6_1 55.4(10)
C22_1 C21_1 N8_1 N9_1 -2.5(10)
C22_1 C21_1 N8_1 Co1_1 164.9(7)
C22_1 C23_1 N9_1 N8_1 -2.5(10)
C22_1 C23_1 N9_1 B2_1 176.8(9)
C21_1 N8_1 N9_1 C23_1 3.1(9)
Co1_1 N8_1 N9_1 C23_1 -166.6(6)
C21_1 N8_1 N9_1 B2_1 -176.3(8)
Co1_1 N8_1 N9_1 B2_1 14.0(10)
N7_1 B2_1 N9_1 C23_1 -133.6(9)
C24_1 B2_1 N9_1 C23_1 -18.3(14)
C1_1 B2_1 N9_1 C23_1 111.1(10)
N7_1 B2_1 N9_1 N8_1 45.6(9)
C24_1 B2_1 N9_1 N8_1 160.9(7)
C1_1 B2_1 N9_1 N8_1 -69.7(9)
N9_2 B2_2 C1_2 N1_2 67.0(9)
N7_2 B2_2 C1_2 N1_2 -44.9(10)
C24_2 B2_2 C1_2 N1_2 -167.6(7)
N9_2 B2_2 C1_2 C2_2 -107.1(9)
N7_2 B2_2 C1_2 C2_2 141.0(8)
C24_2 B2_2 C1_2 C2_2 18.3(12)
N1_2 C1_2 C2_2 C3_2 3.3(12)
B2_2 C1_2 C2_2 C3_2 177.3(8)
C1_2 C2_2 C3_2 C4_2 -0.9(12)
C2_2 C3_2 C4_2 C5_2 -2.3(12)
C3_2 C4_2 C5_2 N1_2 3.2(12)
C3_2 C4_2 C5_2 B1_2 -174.1(7)
N5_2 B1_2 C5_2 N1_2 -66.2(9)
N3_2 B1_2 C5_2 N1_2 46.6(9)
C12_2 B1_2 C5_2 N1_2 166.0(7)
N5_2 B1_2 C5_2 C4_2 111.2(9)
N3_2 B1_2 C5_2 C4_2 -136.0(8)
C12_2 B1_2 C5_2 C4_2 -16.6(12)
N2_2 C6_2 C7_2 C8_2 0.5(11)
C6_2 C7_2 C8_2 N3_2 -0.4(11)
N4_2 C9_2 C10_2 C11_2 -1.2(11)
C9_2 C10_2 C11_2 N5_2 -0.6(11)
N5_2 B1_2 C12_2 C17_2 36.0(11)
N3_2 B1_2 C12_2 C17_2 -78.2(9)
C5_2 B1_2 C12_2 C17_2 159.9(8)
N5_2 B1_2 C12_2 C13_2 -154.9(8)
N3_2 B1_2 C12_2 C13_2 90.9(9)
C5_2 B1_2 C12_2 C13_2 -31.0(12)
C17_2 C12_2 C13_2 C14_2 -4.1(13)
B1_2 C12_2 C13_2 C14_2 -173.5(8)
C12_2 C13_2 C14_2 C15_2 1.7(13)
C13_2 C14_2 C15_2 C16_2 1.2(13)
C14_2 C15_2 C16_2 C17_2 -1.6(14)
C15_2 C16_2 C17_2 C12_2 -0.9(14)
C13_2 C12_2 C17_2 C16_2 3.7(13)
B1_2 C12_2 C17_2 C16_2 173.2(8)
N6_2 C18_2 C19_2 C20_2 -1.7(10)
C18_2 C19_2 C20_2 N7_2 0.9(11)
N8_2 C21_2 C22_2 C23_2 1.1(11)
C21_2 C22_2 C23_2 N9_2 0.7(11)
N9_2 B2_2 C24_2 C25_2 153.4(8)
N7_2 B2_2 C24_2 C25_2 -92.5(9)
C1_2 B2_2 C24_2 C25_2 32.6(11)
N9_2 B2_2 C24_2 C29_2 -32.0(12)
N7_2 B2_2 C24_2 C29_2 82.1(10)
C1_2 B2_2 C24_2 C29_2 -152.8(8)
C29_2 C24_2 C25_2 C26_2 5.7(13)
B2_2 C24_2 C25_2 C26_2 -179.2(8)
C24_2 C25_2 C26_2 C27_2 -2.0(14)
C25_2 C26_2 C27_2 C28_2 -2.0(14)
C26_2 C27_2 C28_2 C29_2 2.0(15)
C27_2 C28_2 C29_2 C24_2 2.0(15)
C25_2 C24_2 C29_2 C28_2 -5.7(13)
B2_2 C24_2 C29_2 C28_2 179.4(8)
C4_2 C5_2 N1_2 C1_2 -0.8(11)
B1_2 C5_2 N1_2 C1_2 176.8(7)
C4_2 C5_2 N1_2 Co1_2 -166.1(6)
B1_2 C5_2 N1_2 Co1_2 11.4(9)
C2_2 C1_2 N1_2 C5_2 -2.4(11)
B2_2 C1_2 N1_2 C5_2 -177.0(7)
C2_2 C1_2 N1_2 Co1_2 163.1(6)
B2_2 C1_2 N1_2 Co1_2 -11.4(9)
C7_2 C6_2 N2_2 N3_2 -0.4(10)
C7_2 C6_2 N2_2 Co1_2 174.2(7)
C7_2 C8_2 N3_2 N2_2 0.2(10)
C7_2 C8_2 N3_2 B1_2 -173.4(8)
C6_2 N2_2 N3_2 C8_2 0.1(9)
Co1_2 N2_2 N3_2 C8_2 -175.6(6)
C6_2 N2_2 N3_2 B1_2 174.2(8)
Co1_2 N2_2 N3_2 B1_2 -1.5(10)
N5_2 B1_2 N3_2 C8_2 -130.8(9)
C12_2 B1_2 N3_2 C8_2 -11.4(12)
C5_2 B1_2 N3_2 C8_2 116.8(9)
N5_2 B1_2 N3_2 N2_2 56.3(9)
C12_2 B1_2 N3_2 N2_2 175.7(7)
C5_2 B1_2 N3_2 N2_2 -56.1(10)
C10_2 C9_2 N4_2 N5_2 2.4(9)
C10_2 C9_2 N4_2 Co1_2 -169.2(7)
C10_2 C11_2 N5_2 N4_2 2.2(10)
C10_2 C11_2 N5_2 B1_2 -173.9(8)
C9_2 N4_2 N5_2 C11_2 -2.8(9)
Co1_2 N4_2 N5_2 C11_2 170.4(6)
C9_2 N4_2 N5_2 B1_2 173.9(7)
Co1_2 N4_2 N5_2 B1_2 -12.9(9)
N3_2 B1_2 N5_2 C11_2 129.6(9)
C12_2 B1_2 N5_2 C11_2 16.1(13)
C5_2 B1_2 N5_2 C11_2 -115.2(10)
N3_2 B1_2 N5_2 N4_2 -46.2(9)
C12_2 B1_2 N5_2 N4_2 -159.7(7)
C5_2 B1_2 N5_2 N4_2 69.0(9)
C19_2 C18_2 N6_2 N7_2 1.8(10)
C19_2 C18_2 N6_2 Co1_2 -172.3(7)
C19_2 C20_2 N7_2 N6_2 0.2(11)
C19_2 C20_2 N7_2 B2_2 -170.5(8)
C18_2 N6_2 N7_2 C20_2 -1.3(9)
Co1_2 N6_2 N7_2 C20_2 174.2(6)
C18_2 N6_2 N7_2 B2_2 170.3(7)
Co1_2 N6_2 N7_2 B2_2 -14.2(10)
N9_2 B2_2 N7_2 C20_2 121.7(9)
C1_2 B2_2 N7_2 C20_2 -126.1(10)
C24_2 B2_2 N7_2 C20_2 1.6(12)
N9_2 B2_2 N7_2 N6_2 -48.0(10)
C1_2 B2_2 N7_2 N6_2 64.3(10)
C24_2 B2_2 N7_2 N6_2 -168.0(7)
C22_2 C21_2 N8_2 N9_2 -2.4(11)
C22_2 C21_2 N8_2 Co1_2 172.1(7)
C22_2 C23_2 N9_2 N8_2 -2.1(10)
C22_2 C23_2 N9_2 B2_2 -169.9(9)
C21_2 N8_2 N9_2 C23_2 2.7(10)
Co1_2 N8_2 N9_2 C23_2 -172.9(6)
C21_2 N8_2 N9_2 B2_2 172.3(7)
Co1_2 N8_2 N9_2 B2_2 -3.3(10)
N7_2 B2_2 N9_2 C23_2 -136.2(9)
C1_2 B2_2 N9_2 C23_2 106.7(10)
C24_2 B2_2 N9_2 C23_2 -20.4(13)
N7_2 B2_2 N9_2 N8_2 57.1(9)
C1_2 B2_2 N9_2 N8_2 -60.1(9)
C24_2 B2_2 N9_2 N8_2 172.8(7)
N9_3 B2_3 C1_3 N1_3 65.7(9)
N7_3 B2_3 C1_3 N1_3 -46.8(10)
C24_3 B2_3 C1_3 N1_3 -170.0(7)
N9_3 B2_3 C1_3 C2_3 -105.5(9)
N7_3 B2_3 C1_3 C2_3 142.0(8)
C24_3 B2_3 C1_3 C2_3 18.8(13)
N1_3 C1_3 C2_3 C3_3 0.3(12)
B2_3 C1_3 C2_3 C3_3 171.2(8)
C1_3 C2_3 C3_3 C4_3 1.7(12)
C2_3 C3_3 C4_3 C5_3 -1.9(12)
C3_3 C4_3 C5_3 N1_3 0.2(12)
C3_3 C4_3 C5_3 B1_3 -176.0(7)
N3_3 B1_3 C5_3 N1_3 44.7(9)
N5_3 B1_3 C5_3 N1_3 -67.7(8)
C12_3 B1_3 C5_3 N1_3 165.6(7)
N3_3 B1_3 C5_3 C4_3 -138.9(8)
N5_3 B1_3 C5_3 C4_3 108.6(9)
C12_3 B1_3 C5_3 C4_3 -18.1(12)
N2_3 C6_3 C7_3 C8_3 0.2(11)
C6_3 C7_3 C8_3 N3_3 0.4(10)
N4_3 C9_3 C10_3 C11_3 -1.3(11)
C9_3 C10_3 C11_3 N5_3 -0.8(11)
N3_3 B1_3 C12_3 C17_3 -79.0(10)
N5_3 B1_3 C12_3 C17_3 34.6(12)
C5_3 B1_3 C12_3 C17_3 157.5(8)
N3_3 B1_3 C12_3 C13_3 90.4(10)
N5_3 B1_3 C12_3 C13_3 -156.0(8)
C5_3 B1_3 C12_3 C13_3 -33.1(11)
C17_3 C12_3 C13_3 C14_3 -4.2(14)
B1_3 C12_3 C13_3 C14_3 -174.2(9)
C12_3 C13_3 C14_3 C15_3 1.5(15)
C13_3 C14_3 C15_3 C16_3 1.6(15)
C14_3 C15_3 C16_3 C17_3 -1.9(15)
C13_3 C12_3 C17_3 C16_3 3.9(14)
B1_3 C12_3 C17_3 C16_3 173.7(8)
C15_3 C16_3 C17_3 C12_3 -1.0(15)
N6_3 C18_3 C19_3 C20_3 -0.1(11)
C18_3 C19_3 C20_3 N7_3 -0.3(11)
N8_3 C21_3 C22_3 C23_3 1.1(11)
C21_3 C22_3 C23_3 N9_3 -0.3(10)
N9_3 B2_3 C24_3 C29_3 -35.7(12)
N7_3 B2_3 C24_3 C29_3 78.8(10)
C1_3 B2_3 C24_3 C29_3 -155.4(8)
N9_3 B2_3 C24_3 C25_3 148.9(8)
N7_3 B2_3 C24_3 C25_3 -96.6(10)
C1_3 B2_3 C24_3 C25_3 29.2(13)
C29_3 C24_3 C25_3 C26_3 1.5(13)
B2_3 C24_3 C25_3 C26_3 177.1(8)
C24_3 C25_3 C26_3 C27_3 1.5(14)
C25_3 C26_3 C27_3 C28_3 -3.4(15)
C26_3 C27_3 C28_3 C29_3 2.4(15)
C27_3 C28_3 C29_3 C24_3 0.6(15)
C25_3 C24_3 C29_3 C28_3 -2.6(14)
B2_3 C24_3 C29_3 C28_3 -178.2(9)
C2_3 C1_3 N1_3 C5_3 -2.2(12)
B2_3 C1_3 N1_3 C5_3 -173.8(7)
C2_3 C1_3 N1_3 Co1_3 162.3(6)
B2_3 C1_3 N1_3 Co1_3 -9.2(9)
C4_3 C5_3 N1_3 C1_3 1.9(11)
B1_3 C5_3 N1_3 C1_3 178.5(7)
C4_3 C5_3 N1_3 Co1_3 -162.8(6)
B1_3 C5_3 N1_3 Co1_3 13.7(8)
C7_3 C6_3 N2_3 N3_3 -0.7(10)
C7_3 C6_3 N2_3 Co1_3 176.1(7)
C7_3 C8_3 N3_3 N2_3 -0.8(10)
C7_3 C8_3 N3_3 B1_3 179.6(8)
C6_3 N2_3 N3_3 C8_3 1.0(10)
Co1_3 N2_3 N3_3 C8_3 -176.6(6)
C6_3 N2_3 N3_3 B1_3 -179.4(8)
Co1_3 N2_3 N3_3 B1_3 3.0(10)
N5_3 B1_3 N3_3 C8_3 -125.7(9)
C12_3 B1_3 N3_3 C8_3 -6.5(12)
C5_3 B1_3 N3_3 C8_3 121.3(9)
N5_3 B1_3 N3_3 N2_3 54.7(10)
C12_3 B1_3 N3_3 N2_3 174.0(7)
C5_3 B1_3 N3_3 N2_3 -58.2(10)
C10_3 C9_3 N4_3 N5_3 2.9(10)
C10_3 C9_3 N4_3 Co1_3 -167.8(7)
C10_3 C11_3 N5_3 N4_3 2.6(10)
C10_3 C11_3 N5_3 B1_3 -175.6(8)
C9_3 N4_3 N5_3 C11_3 -3.3(9)
Co1_3 N4_3 N5_3 C11_3 169.0(6)
C9_3 N4_3 N5_3 B1_3 175.2(7)
Co1_3 N4_3 N5_3 B1_3 -12.5(9)
N3_3 B1_3 N5_3 C11_3 130.2(10)
C12_3 B1_3 N5_3 C11_3 16.1(13)
C5_3 B1_3 N5_3 C11_3 -113.3(10)
N3_3 B1_3 N5_3 N4_3 -47.9(9)
C12_3 B1_3 N5_3 N4_3 -162.0(7)
C5_3 B1_3 N5_3 N4_3 68.6(9)
C19_3 C18_3 N6_3 N7_3 0.5(10)
C19_3 C18_3 N6_3 Co1_3 179.5(6)
C19_3 C20_3 N7_3 N6_3 0.7(10)
C19_3 C20_3 N7_3 B2_3 -171.9(8)
C18_3 N6_3 N7_3 C20_3 -0.7(9)
Co1_3 N6_3 N7_3 C20_3 -179.9(6)
C18_3 N6_3 N7_3 B2_3 172.6(7)
Co1_3 N6_3 N7_3 B2_3 -6.5(9)
N9_3 B2_3 N7_3 C20_3 119.8(10)
C24_3 B2_3 N7_3 C20_3 0.9(12)
C1_3 B2_3 N7_3 C20_3 -129.3(9)
N9_3 B2_3 N7_3 N6_3 -51.9(9)
C24_3 B2_3 N7_3 N6_3 -170.8(7)
C1_3 B2_3 N7_3 N6_3 59.0(10)
C22_3 C21_3 N8_3 N9_3 -1.5(10)
C22_3 C21_3 N8_3 Co1_3 166.3(7)
C22_3 C23_3 N9_3 N8_3 -0.6(10)
C22_3 C23_3 N9_3 B2_3 -169.0(9)
C21_3 N8_3 N9_3 C23_3 1.3(10)
Co1_3 N8_3 N9_3 C23_3 -168.6(6)
C21_3 N8_3 N9_3 B2_3 171.3(8)
Co1_3 N8_3 N9_3 B2_3 1.4(10)
N7_3 B2_3 N9_3 C23_3 -138.7(9)
C24_3 B2_3 N9_3 C23_3 -23.9(13)
C1_3 B2_3 N9_3 C23_3 104.6(10)
N7_3 B2_3 N9_3 N8_3 53.9(10)
C24_3 B2_3 N9_3 N8_3 168.7(7)
C1_3 B2_3 N9_3 N8_3 -62.7(9)
N9_4 B2_4 C1_4 N1_4 65.5(9)
N7_4 B2_4 C1_4 N1_4 -46.4(10)
C24_4 B2_4 C1_4 N1_4 -166.7(7)
N9_4 B2_4 C1_4 C2_4 -108.7(9)
N7_4 B2_4 C1_4 C2_4 139.5(8)
C24_4 B2_4 C1_4 C2_4 19.2(13)
N1_4 C1_4 C2_4 C3_4 1.6(12)
B2_4 C1_4 C2_4 C3_4 175.6(8)
C1_4 C2_4 C3_4 C4_4 0.0(12)
C2_4 C3_4 C4_4 C5_4 -0.2(11)
C3_4 C4_4 C5_4 N1_4 -1.1(11)
C3_4 C4_4 C5_4 B1_4 -175.0(8)
N3_4 B1_4 C5_4 N1_4 44.9(10)
N5_4 B1_4 C5_4 N1_4 -66.6(9)
C12_4 B1_4 C5_4 N1_4 170.4(7)
N3_4 B1_4 C5_4 C4_4 -141.1(8)
N5_4 B1_4 C5_4 C4_4 107.5(9)
C12_4 B1_4 C5_4 C4_4 -15.5(13)
N2_4 C6_4 C7_4 C8_4 -0.2(11)
C6_4 C7_4 C8_4 N3_4 0.3(11)
N4_4 C9_4 C10_4 C11_4 1.1(11)
C9_4 C10_4 C11_4 N5_4 -2.4(10)
N3_4 B1_4 C12_4 C13_4 95.8(10)
N5_4 B1_4 C12_4 C13_4 -150.8(8)
C5_4 B1_4 C12_4 C13_4 -32.7(13)
N3_4 B1_4 C12_4 C17_4 -76.4(10)
N5_4 B1_4 C12_4 C17_4 37.0(12)
C5_4 B1_4 C12_4 C17_4 155.1(8)
C17_4 C12_4 C13_4 C14_4 -3.9(13)
B1_4 C12_4 C13_4 C14_4 -176.5(9)
C12_4 C13_4 C14_4 C15_4 1.0(14)
C13_4 C14_4 C15_4 C16_4 2.8(14)
C14_4 C15_4 C16_4 C17_4 -3.5(14)
C15_4 C16_4 C17_4 C12_4 0.4(14)
C13_4 C12_4 C17_4 C16_4 3.1(13)
B1_4 C12_4 C17_4 C16_4 176.0(9)
N6_4 C18_4 C19_4 C20_4 1.1(11)
C18_4 C19_4 C20_4 N7_4 -0.1(10)
N8_4 C21_4 C22_4 C23_4 1.1(11)
C21_4 C22_4 C23_4 N9_4 0.6(11)
N9_4 B2_4 C24_4 C25_4 158.8(8)
N7_4 B2_4 C24_4 C25_4 -86.7(10)
C1_4 B2_4 C24_4 C25_4 35.0(12)
N9_4 B2_4 C24_4 C29_4 -31.5(12)
N7_4 B2_4 C24_4 C29_4 83.0(10)
C1_4 B2_4 C24_4 C29_4 -155.3(8)
C29_4 C24_4 C25_4 C26_4 3.6(13)
B2_4 C24_4 C25_4 C26_4 174.3(8)
C24_4 C25_4 C26_4 C27_4 -2.1(14)
C25_4 C26_4 C27_4 C28_4 -0.1(14)
C26_4 C27_4 C28_4 C29_4 0.4(15)
C27_4 C28_4 C29_4 C24_4 1.4(15)
C25_4 C24_4 C29_4 C28_4 -3.3(13)
B2_4 C24_4 C29_4 C28_4 -173.4(9)
C2_4 C1_4 N1_4 C5_4 -3.0(11)
B2_4 C1_4 N1_4 C5_4 -177.5(7)
C2_4 C1_4 N1_4 Co1_4 163.5(6)
B2_4 C1_4 N1_4 Co1_4 -11.1(9)
C4_4 C5_4 N1_4 C1_4 2.7(11)
B1_4 C5_4 N1_4 C1_4 177.2(7)
C4_4 C5_4 N1_4 Co1_4 -163.7(6)
B1_4 C5_4 N1_4 Co1_4 10.8(9)
C7_4 C6_4 N2_4 N3_4 -0.1(10)
C7_4 C6_4 N2_4 Co1_4 177.5(7)
C7_4 C8_4 N3_4 N2_4 -0.4(10)
C7_4 C8_4 N3_4 B1_4 173.9(8)
C6_4 N2_4 N3_4 C8_4 0.3(10)
Co1_4 N2_4 N3_4 C8_4 -177.8(6)
C6_4 N2_4 N3_4 B1_4 -174.5(8)
Co1_4 N2_4 N3_4 B1_4 7.4(10)
N5_4 B1_4 N3_4 C8_4 -122.0(9)
C12_4 B1_4 N3_4 C8_4 -3.5(13)
C5_4 B1_4 N3_4 C8_4 127.7(10)
N5_4 B1_4 N3_4 N2_4 51.7(10)
C12_4 B1_4 N3_4 N2_4 170.1(7)
C5_4 B1_4 N3_4 N2_4 -58.6(11)
C10_4 C9_4 N4_4 N5_4 0.5(10)
C10_4 C9_4 N4_4 Co1_4 -168.0(6)
C10_4 C11_4 N5_4 N4_4 2.8(10)
C10_4 C11_4 N5_4 B1_4 169.5(9)
C9_4 N4_4 N5_4 C11_4 -2.0(10)
Co1_4 N4_4 N5_4 C11_4 168.6(6)
C9_4 N4_4 N5_4 B1_4 -170.3(8)
Co1_4 N4_4 N5_4 B1_4 0.3(10)
N3_4 B1_4 N5_4 C11_4 138.9(9)
C12_4 B1_4 N5_4 C11_4 23.8(14)
C5_4 B1_4 N5_4 C11_4 -103.2(10)
N3_4 B1_4 N5_4 N4_4 -55.6(10)
C12_4 B1_4 N5_4 N4_4 -170.7(7)
C5_4 B1_4 N5_4 N4_4 62.3(10)
C19_4 C18_4 N6_4 N7_4 -1.7(10)
C19_4 C18_4 N6_4 Co1_4 -176.7(7)
C18_4 N6_4 N7_4 C20_4 1.6(10)
Co1_4 N6_4 N7_4 C20_4 177.8(6)
C18_4 N6_4 N7_4 B2_4 179.9(8)
Co1_4 N6_4 N7_4 B2_4 -4.0(10)
C19_4 C20_4 N7_4 N6_4 -0.9(10)
C19_4 C20_4 N7_4 B2_4 -179.1(9)
N9_4 B2_4 N7_4 N6_4 -53.5(10)
C24_4 B2_4 N7_4 N6_4 -174.2(7)
C1_4 B2_4 N7_4 N6_4 59.1(10)
N9_4 B2_4 N7_4 C20_4 124.4(9)
C24_4 B2_4 N7_4 C20_4 3.7(12)
C1_4 B2_4 N7_4 C20_4 -123.0(9)
C22_4 C21_4 N8_4 N9_4 -2.4(10)
C22_4 C21_4 N8_4 Co1_4 165.0(7)
C22_4 C23_4 N9_4 N8_4 -2.1(10)
C22_4 C23_4 N9_4 B2_4 178.2(9)
C21_4 N8_4 N9_4 C23_4 2.8(9)
Co1_4 N8_4 N9_4 C23_4 -166.9(6)
C21_4 N8_4 N9_4 B2_4 -177.5(8)
Co1_4 N8_4 N9_4 B2_4 12.8(9)
N7_4 B2_4 N9_4 C23_4 -133.7(9)
C24_4 B2_4 N9_4 C23_4 -18.3(14)
C1_4 B2_4 N9_4 C23_4 111.4(10)
N7_4 B2_4 N9_4 N8_4 46.7(9)
C24_4 B2_4 N9_4 N8_4 162.1(7)
C1_4 B2_4 N9_4 N8_4 -68.2(9)
C6A_5 C1A_5 C2A_5 C3A_5 0.0
C1A_5 C2A_5 C3A_5 C4A_5 0.0
C2A_5 C3A_5 C4A_5 C5A_5 0.0
C3A_5 C4A_5 C5A_5 C6A_5 0.0
C4A_5 C5A_5 C6A_5 C1A_5 0.0
C2A_5 C1A_5 C6A_5 C5A_5 0.0
C6B_5 C1B_5 C2B_5 C3B_5 0.0
C1B_5 C2B_5 C3B_5 C4B_5 0.0
C2B_5 C3B_5 C4B_5 C5B_5 0.0
C3B_5 C4B_5 C5B_5 C6B_5 0.0
C4B_5 C5B_5 C6B_5 C1B_5 0.0
C2B_5 C1B_5 C6B_5 C5B_5 0.0
C6_6 C1_6 C2_6 C3_6 0.0(14)
C1_6 C2_6 C3_6 C4_6 1.2(15)
C2_6 C3_6 C4_6 C5_6 -1.2(16)
C3_6 C4_6 C5_6 C6_6 0.0(15)
C2_6 C1_6 C6_6 C5_6 -1.2(14)
C4_6 C5_6 C6_6 C1_6 1.3(14)
C6_7 C1_7 C2_7 C3_7 0.9(14)
C1_7 C2_7 C3_7 C4_7 -0.9(14)
C2_7 C3_7 C4_7 C5_7 1.2(15)
C3_7 C4_7 C5_7 C6_7 -1.4(16)
C2_7 C1_7 C6_7 C5_7 -1.1(15)
C4_7 C5_7 C6_7 C1_7 1.3(16)
C6A_8 C1A_8 C2A_8 C3A_8 0.0
C1A_8 C2A_8 C3A_8 C4A_8 0.0
C2A_8 C3A_8 C4A_8 C5A_8 0.0
C3A_8 C4A_8 C5A_8 C6A_8 0.0
C4A_8 C5A_8 C6A_8 C1A_8 0.0
C2A_8 C1A_8 C6A_8 C5A_8 0.0
C6B_8 C1B_8 C2B_8 C3B_8 0.0
C1B_8 C2B_8 C3B_8 C4B_8 0.0
C2B_8 C3B_8 C4B_8 C5B_8 0.0
C3B_8 C4B_8 C5B_8 C6B_8 0.0
C4B_8 C5B_8 C6B_8 C1B_8 0.0
C2B_8 C1B_8 C6B_8 C5B_8 0.0
